data_4348175
loop_
_publ_author_name
'Hu, Junyi'
'Zhan, Lijie'
'Zhang, Guanyun'
'Zhang, Qun'
'Du, Lin'
'Tung, Chen-Ho'
'Wang, Yifeng'

_publ_section_title
;
 Effects of Substitutional Dopants on the Photoresponse of a
 Polyoxotitanate Cluster.
;
_journal_issue 17
_journal_name_full 'Inorganic chemistry'
_journal_page_first 8493
_journal_page_last 8501
_journal_paper_doi 10.1021/acs.inorgchem.6b01071
_journal_volume 55
_journal_year 2016
_chemical_formula_moiety 'C51 H119 Cl Co O31 Ti11, C3 H8 O'
_chemical_formula_sum 'C54 H127 Cl Co O32 Ti11'
_chemical_formula_weight 1909.83
_space_group_crystal_system monoclinic
_space_group_IT_number 7
_space_group_name_Hall 'P -2yac'
_space_group_name_H-M_alt 'P 1 n 1'
_atom_sites_solution_hydrogens mixed
_atom_sites_solution_primary direct
_audit_creation_date 2016-01-27
_audit_creation_method
;
Olex2 1.2
(compiled 2015.01.26 svn.r3150 for OlexSys, GUI svn.r4998)
;
_cell_angle_alpha 90
_cell_angle_beta 90.123(2)
_cell_angle_gamma 90
_cell_formula_units_Z 2
_cell_length_a 15.047(3)
_cell_length_b 13.919(3)
_cell_length_c 20.904(5)
_cell_measurement_reflns_used 3752
_cell_measurement_temperature 173(2)
_cell_measurement_theta_max 23.07
_cell_measurement_theta_min 2.71
_cell_volume 4378.1(17)
_computing_molecular_graphics 'Olex2 (Dolomanov et al., 2009)'
_computing_publication_material 'Olex2 (Dolomanov et al., 2009)'
_computing_structure_refinement 'ShelXL (Sheldrick, 2008)'
_computing_structure_solution 'ShelXS (Sheldrick, 2008)'
_diffrn_ambient_temperature 173.15
_diffrn_measured_fraction_theta_full 0.997
_diffrn_measured_fraction_theta_max 0.990
_diffrn_measurement_device_type 'CCD area detector'
_diffrn_measurement_method 'phi and omega scans'
_diffrn_radiation_monochromator graphite
_diffrn_radiation_type MoK\a
_diffrn_radiation_wavelength 0.71073
_diffrn_reflns_av_R_equivalents 0.0454
_diffrn_reflns_av_unetI/netI 0.0931
_diffrn_reflns_Laue_measured_fraction_full 0.997
_diffrn_reflns_Laue_measured_fraction_max 0.990
_diffrn_reflns_limit_h_max 19
_diffrn_reflns_limit_h_min -19
_diffrn_reflns_limit_k_max 17
_diffrn_reflns_limit_k_min -18
_diffrn_reflns_limit_l_max 21
_diffrn_reflns_limit_l_min -27
_diffrn_reflns_number 24956
_diffrn_reflns_point_group_measured_fraction_full 0.847
_diffrn_reflns_point_group_measured_fraction_max 0.813
_diffrn_reflns_theta_full 25.242
_diffrn_reflns_theta_max 27.480
_diffrn_reflns_theta_min 2.707
_exptl_absorpt_coefficient_mu 1.228
_exptl_absorpt_correction_type none
_exptl_crystal_colour blue
_exptl_crystal_colour_primary blue
_exptl_crystal_density_diffrn 1.449
_exptl_crystal_description block
_exptl_crystal_F_000 1986
_refine_diff_density_max 1.158
_refine_diff_density_min -0.699
_refine_diff_density_rms 0.102
_refine_ls_abs_structure_details
;
 Flack x determined using 3463 quotients [(I+)-(I-)]/[(I+)+(I-)]
 (Parsons, Flack and Wagner, Acta Cryst. B69 (2013) 249-259).
;
_refine_ls_abs_structure_Flack 0.13(2)
_refine_ls_extinction_method none
_refine_ls_goodness_of_fit_ref 1.017
_refine_ls_hydrogen_treatment constr
_refine_ls_matrix_type full
_refine_ls_number_parameters 908
_refine_ls_number_reflns 16315
_refine_ls_number_restraints 93
_refine_ls_restrained_S_all 1.024
_refine_ls_R_factor_all 0.1051
_refine_ls_R_factor_gt 0.0579
_refine_ls_shift/su_max 0.000
_refine_ls_shift/su_mean 0.000
_refine_ls_structure_factor_coef Fsqd
_refine_ls_weighting_details 'w=1/[\s^2^(Fo^2^)+(0.0527P)^2^+7.1626P] where P=(Fo^2^+2Fc^2^)/3'
_refine_ls_weighting_scheme calc
_refine_ls_wR_factor_gt 0.1236
_refine_ls_wR_factor_ref 0.1469
_reflns_Friedel_coverage 0.640
_reflns_Friedel_fraction_full 0.697
_reflns_Friedel_fraction_max 0.635
_reflns_number_gt 10663
_reflns_number_total 16315
_reflns_threshold_expression 'I > 2\s(I)'
_cod_data_source_file ic6b01071_si_002.cif
_cod_data_source_block {Ti11CoCl}
_cod_original_cell_volume 4378.0(17)
_cod_database_code 4348175
_shelxl_version_number 2014-3
_shelx_space_group_comment
;
The symmetry employed for this shelxl refinement is uniquely defined
by the following loop, which should always be used as a source of
symmetry information in preference to the above space-group names.
They are only intended as comments.
;
_olex2_refinement_description
;
1. Fixed Uiso
 At 1.2 times of:
  All C(H) groups
 At 1.5 times of:
  All C(H,H,H) groups, All C(H,H,H,H,H,H) groups, All O(H) groups
2. Restrained distances
 C26-C28
 1.5 with sigma of 0.02
 C26-C27
 1.5 with sigma of 0.02
 C14-C15
 1.5 with sigma of 0.02
 C54-C55
 1.45 with sigma of 0.02
 C54-C56
 1.45 with sigma of 0.02
 C56-C55
 2.35 with sigma of 0.02
 C48-C49
 1.45 with sigma of 0.02
 C54-O32
 1.45 with sigma of 0.02
 C55-O32
 2.35 with sigma of 0.02
 C32-C34
 1.45 with sigma of 0.02
 C54-O32
 1.4 with sigma of 0.02
 C36-C38
 1.4 with sigma of 0.02
 C14-C13
 0.8 with sigma of 0.02
 C14-C16
 1.45 with sigma of 0.02
 C14-O7
 1.45 with sigma of 0.02
3. Rigid bond restraints
 C26, O17
 with sigma for 1-2 distances of 0.01 and sigma for 1-3 distances of 0.01
 C48, O30
 with sigma for 1-2 distances of 0.01 and sigma for 1-3 distances of 0.01
 C26, C28
 with sigma for 1-2 distances of 0.01 and sigma for 1-3 distances of 0.01
 C29, C30
 with sigma for 1-2 distances of 0.01 and sigma for 1-3 distances of 0.01
 C26, C28
 with sigma for 1-2 distances of 0.01 and sigma for 1-3 distances of 0.01
4. Uiso/Uaniso restraints and constraints
Uanis(C21) \\sim Ueq, Uanis(C38) \\sim Ueq, Uanis(C36) \\sim Ueq, Uanis(C28)
\\sim Ueq, Uanis(C31) \\sim Ueq: with sigma of 0.001 and sigma for terminal
atoms of 0.002
Uanis(C21) \\sim Ueq, Uanis(C49) \\sim Ueq, Uanis(C28) \\sim Ueq, Uanis(C15)
\\sim Ueq, Uanis(C14) \\sim Ueq, Uanis(C48) \\sim Ueq, Uanis(C7) \\sim Ueq:
with sigma of 0.001 and sigma for terminal atoms of 0.002
Uanis(C26) \\sim Ueq: with sigma of 0.01 and sigma for terminal atoms of 0.02
Uanis(C32) \\sim Ueq: with sigma of 0.01 and sigma for terminal atoms of 0.02
5. Others
 Fixed Sof: C13(0.5) H13(0.5) C14(0.5) H14(0.5) H15A(0.5) H15B(0.5) H15C(0.5)
 H15D(0.5) H15E(0.5) H15F(0.5) H16A(0.5) H16B(0.5) H16C(0.5) H16D(0.5)
 H16E(0.5) H16F(0.5) C35(0.5) H35(0.5) C36(0.5) H36(0.5) H37A(0.5) H37B(0.5)
 H37C(0.5) H37D(0.5) H37E(0.5) H37F(0.5) H38A(0.5) H38B(0.5) H38C(0.5)
 H38D(0.5) H38E(0.5) H38F(0.5)
6.a Riding coordinates:
 O32(H32A)
6.b Ternary CH refined with riding coordinates:
 C1(H1), C4(H4), C7(H7), C10(H10), C13(H13), C14(H14), C17(H17), C20(H20),
 C23(H23), C26(H26), C29(H29), C32(H32), C35(H35), C36(H36), C39(H39), C42(H42),
  C45(H45), C48(H48), C51(H51), C54(H54)
6.c Me refined with riding coordinates:
 C15(H15A,H15B,H15C), C15(H15D,H15E,H15F), C16(H16A,H16B,H16C), C16(H16D,H16E,
 H16F), C28(H28A,H28B,H28C), C31(H31A,H31B,H31C), C37(H37A,H37B,H37C), C37(H37D,
 H37E,H37F), C38(H38A,H38B,H38C), C38(H38D,H38E,H38F), C55(H55A,H55B,H55C),
 C56(H56A,H56B,H56C)
6.d Idealised Me refined as rotating group:
 C2(H2A,H2B,H2C), C3(H3A,H3B,H3C), C5(H5A,H5B,H5C), C6(H6A,H6B,H6C), C8(H8A,
 H8B,H8C), C9(H9A,H9B,H9C), C11(H11A,H11B,H11C), C12(H12A,H12B,H12C), C18(H18A,
 H18B,H18C), C19(H19A,H19B,H19C), C21(H21A,H21B,H21C), C22(H22A,H22B,H22C),
 C24(H24A,H24B,H24C), C25(H25A,H25B,H25C), C27(H27A,H27B,H27C), C30(H30A,H30B,
 H30C), C33(H33A,H33B,H33C), C34(H34A,H34B,H34C), C40(H40A,H40B,H40C), C41(H41A,
 H41B,H41C), C43(H43A,H43B,H43C), C44(H44A,H44B,H44C), C46(H46A,H46B,H46C),
 C47(H47A,H47B,H47C), C49(H49A,H49B,H49C), C50(H50A,H50B,H50C), C52(H52A,H52B,
 H52C), C53(H53A,H53B,H53C)
;
_olex2_submission_special_instructions 'No special instructions were received'

loop_
_space_group_symop_operation_xyz
'x, y, z'
'x+1/2, -y, z+1/2'

loop_
_atom_site_label
_atom_site_type_symbol
_atom_site_fract_x
_atom_site_fract_y
_atom_site_fract_z
_atom_site_U_iso_or_equiv
_atom_site_adp_type
_atom_site_occupancy
_atom_site_site_symmetry_order
_atom_site_calc_flag
_atom_site_refinement_flags_posn
_atom_site_refinement_flags_adp
_atom_site_refinement_flags_occupancy
_atom_site_disorder_assembly
_atom_site_disorder_group
C1 C -0.2310(10) -0.3501(10) -0.3196(8) 0.045(4) Uani 1 1 d . . . . .
H1 H -0.2943 -0.3431 -0.3335 0.054 Uiso 1 1 calc R . . . .
C2 C -0.2059(10) -0.2638(9) -0.2809(7) 0.065(4) Uani 1 1 d . . . . .
H2A H -0.2435 -0.2605 -0.2427 0.097 Uiso 1 1 calc GR . . . .
H2B H -0.2145 -0.2057 -0.3066 0.097 Uiso 1 1 calc GR . . . .
H2C H -0.1435 -0.2687 -0.2680 0.097 Uiso 1 1 calc GR . . . .
C3 C -0.1744(13) -0.3615(12) -0.3777(9) 0.070(6) Uani 1 1 d . . . . .
H3A H -0.1117 -0.3620 -0.3651 0.106 Uiso 1 1 calc GR . . . .
H3B H -0.1853 -0.3079 -0.4071 0.106 Uiso 1 1 calc GR . . . .
H3C H -0.1892 -0.4222 -0.3991 0.106 Uiso 1 1 calc GR . . . .
C4 C -0.3225(11) -0.4579(10) -0.1401(7) 0.044(4) Uani 1 1 d . . . . .
H4 H -0.3490 -0.4798 -0.0987 0.053 Uiso 1 1 calc R . . . .
C5 C -0.2333(12) -0.4132(10) -0.1246(8) 0.051(5) Uani 1 1 d . . . . .
H5A H -0.1982 -0.4580 -0.0986 0.076 Uiso 1 1 calc GR . . . .
H5B H -0.2424 -0.3535 -0.1007 0.076 Uiso 1 1 calc GR . . . .
H5C H -0.2016 -0.3992 -0.1644 0.076 Uiso 1 1 calc GR . . . .
C6 C -0.3864(11) -0.3885(10) -0.1694(8) 0.043(4) Uani 1 1 d . . . . .
H6A H -0.3640 -0.3679 -0.2112 0.065 Uiso 1 1 calc GR . . . .
H6B H -0.3927 -0.3324 -0.1414 0.065 Uiso 1 1 calc GR . . . .
H6C H -0.4444 -0.4196 -0.1748 0.065 Uiso 1 1 calc GR . . . .
C7 C -0.4566(11) -0.6429(11) -0.0371(8) 0.052(4) Uani 1 1 d . U . . .
H7 H -0.5087 -0.6134 -0.0595 0.062 Uiso 1 1 calc R . . . .
C8 C -0.4285(10) -0.5794(10) 0.0175(7) 0.063(4) Uani 1 1 d . . . . .
H8A H -0.3763 -0.6071 0.0385 0.094 Uiso 1 1 calc GR . . . .
H8B H -0.4772 -0.5742 0.0483 0.094 Uiso 1 1 calc GR . . . .
H8C H -0.4138 -0.5153 0.0011 0.094 Uiso 1 1 calc GR . . . .
C9 C -0.4828(11) -0.7434(10) -0.0116(7) 0.079(5) Uani 1 1 d . . . . .
H9A H -0.4886 -0.7882 -0.0476 0.119 Uiso 1 1 calc GR . . . .
H9B H -0.5395 -0.7391 0.0110 0.119 Uiso 1 1 calc GR . . . .
H9C H -0.4367 -0.7666 0.0178 0.119 Uiso 1 1 calc GR . . . .
C10 C -0.1907(10) -0.7582(11) -0.0843(8) 0.041(4) Uani 1 1 d . . . . .
H10 H -0.1292 -0.7810 -0.0943 0.049 Uiso 1 1 calc R . . . .
C11 C -0.2411(12) -0.8418(12) -0.0552(8) 0.052(5) Uani 1 1 d . . . . .
H11A H -0.3049 -0.8276 -0.0555 0.079 Uiso 1 1 calc GR . . . .
H11B H -0.2211 -0.8518 -0.0110 0.079 Uiso 1 1 calc GR . . . .
H11C H -0.2300 -0.9001 -0.0802 0.079 Uiso 1 1 calc GR . . . .
C12 C -0.1829(11) -0.6770(12) -0.0378(7) 0.049(4) Uani 1 1 d . . . . .
H12A H -0.1402 -0.6298 -0.0540 0.074 Uiso 1 1 calc GR . . . .
H12B H -0.1623 -0.7017 0.0036 0.074 Uiso 1 1 calc GR . . . .
H12C H -0.2410 -0.6464 -0.0325 0.074 Uiso 1 1 calc GR . . . .
C13 C -0.0153(16) -0.8543(16) -0.1793(12) 0.024(6) Uiso 0.5 1 d D . P A 2
H13 H -0.0192 -0.8338 -0.1335 0.029 Uiso 0.5 1 calc R . P A 2
C14 C -0.0158(13) -0.8735(14) -0.2149(12) 0.039(7) Uani 0.5 1 d D U P A 1
H14 H -0.0114 -0.8922 -0.2609 0.046 Uiso 0.5 1 calc R . P A 1
C15 C 0.0706(13) -0.8380(15) -0.1928(10) 0.115(7) Uani 1 1 d D U . . .
H15A H 0.1151 -0.8889 -0.1972 0.173 Uiso 0.5 1 calc R . P A 1
H15B H 0.0882 -0.7825 -0.2187 0.173 Uiso 0.5 1 calc R . P A 1
H15C H 0.0663 -0.8188 -0.1478 0.173 Uiso 0.5 1 calc R . P A 1
H15D H 0.1079 -0.8831 -0.1688 0.173 Uiso 0.5 1 calc R . P A 2
H15E H 0.0805 -0.8470 -0.2388 0.173 Uiso 0.5 1 calc R . P A 2
H15F H 0.0861 -0.7720 -0.1809 0.173 Uiso 0.5 1 calc R . P A 2
C16 C -0.0487(11) -0.9577(12) -0.1766(9) 0.070(6) Uani 1 1 d D . . . .
H16A H -0.0062 -1.0108 -0.1801 0.104 Uiso 0.5 1 calc R . P A 1
H16B H -0.0548 -0.9390 -0.1317 0.104 Uiso 0.5 1 calc R . P A 1
H16C H -0.1066 -0.9783 -0.1933 0.104 Uiso 0.5 1 calc R . P A 1
H16D H -0.1122 -0.9580 -0.1663 0.104 Uiso 0.5 1 calc R . P A 2
H16E H -0.0396 -0.9885 -0.2183 0.104 Uiso 0.5 1 calc R . P A 2
H16F H -0.0158 -0.9931 -0.1437 0.104 Uiso 0.5 1 calc R . P A 2
C17 C -0.0640(9) -0.5638(11) -0.2519(8) 0.043(4) Uani 1 1 d . . . . .
H17 H -0.0750 -0.4937 -0.2590 0.052 Uiso 1 1 calc R . . . .
C18 C -0.0144(10) -0.5762(12) -0.1866(8) 0.052(4) Uani 1 1 d . . . . .
H18A H -0.0492 -0.5460 -0.1525 0.077 Uiso 1 1 calc GR . . . .
H18B H 0.0441 -0.5455 -0.1891 0.077 Uiso 1 1 calc GR . . . .
H18C H -0.0071 -0.6447 -0.1773 0.077 Uiso 1 1 calc GR . . . .
C19 C -0.0117(12) -0.6019(13) -0.3074(9) 0.063(5) Uani 1 1 d . . . . .
H19A H 0.0033 -0.6694 -0.2997 0.094 Uiso 1 1 calc GR . . . .
H19B H 0.0431 -0.5645 -0.3122 0.094 Uiso 1 1 calc GR . . . .
H19C H -0.0473 -0.5967 -0.3466 0.094 Uiso 1 1 calc GR . . . .
C20 C -0.6915(10) -0.7658(13) -0.1434(8) 0.081(5) Uani 1 1 d . . . . .
H20 H -0.7273 -0.8122 -0.1694 0.098 Uiso 1 1 calc R . . . .
C21 C -0.7122(14) -0.7992(15) -0.0773(9) 0.106(7) Uani 1 1 d . U . . .
H21A H -0.6943 -0.8666 -0.0725 0.159 Uiso 1 1 calc GR . . . .
H21B H -0.7762 -0.7934 -0.0696 0.159 Uiso 1 1 calc GR . . . .
H21C H -0.6798 -0.7597 -0.0462 0.159 Uiso 1 1 calc GR . . . .
C22 C -0.7189(11) -0.6815(13) -0.1683(11) 0.126(9) Uani 1 1 d . . . . .
H22A H -0.6724 -0.6330 -0.1623 0.188 Uiso 1 1 calc GR . . . .
H22B H -0.7732 -0.6608 -0.1466 0.188 Uiso 1 1 calc GR . . . .
H22C H -0.7309 -0.6896 -0.2141 0.188 Uiso 1 1 calc GR . . . .
C23 C -0.3948(9) -1.0790(10) -0.1206(6) 0.058(4) Uani 1 1 d . . . . .
H23 H -0.4345 -1.1294 -0.1394 0.069 Uiso 1 1 calc R . . . .
C24 C -0.3192(15) -1.1275(13) -0.0878(8) 0.083(7) Uani 1 1 d . . . . .
H24A H -0.2917 -1.1737 -0.1171 0.124 Uiso 1 1 calc GR . . . .
H24B H -0.3411 -1.1614 -0.0499 0.124 Uiso 1 1 calc GR . . . .
H24C H -0.2752 -1.0794 -0.0749 0.124 Uiso 1 1 calc GR . . . .
C25 C -0.4466(13) -1.0225(12) -0.0742(7) 0.095(6) Uani 1 1 d . . . . .
H25A H -0.4141 -0.9636 -0.0635 0.142 Uiso 1 1 calc GR . . . .
H25B H -0.4558 -1.0606 -0.0353 0.142 Uiso 1 1 calc GR . . . .
H25C H -0.5043 -1.0058 -0.0929 0.142 Uiso 1 1 calc GR . . . .
C26 C -0.0779(13) -1.0194(15) -0.3809(11) 0.120(7) Uani 1 1 d D U . . .
H26 H -0.1039 -1.0473 -0.4209 0.144 Uiso 1 1 calc R . . . .
C27 C -0.0310(12) -0.9268(16) -0.4018(11) 0.158(11) Uani 1 1 d D . . . .
H27A H -0.0645 -0.8969 -0.4368 0.237 Uiso 1 1 calc GR . . . .
H27B H 0.0292 -0.9420 -0.4165 0.237 Uiso 1 1 calc GR . . . .
H27C H -0.0277 -0.8823 -0.3656 0.237 Uiso 1 1 calc GR . . . .
C28 C -0.0259(18) -1.0938(18) -0.3537(12) 0.172(10) Uani 1 1 d D U . . .
H28A H 0.0235 -1.1092 -0.3825 0.258 Uiso 1 1 calc R . . . .
H28B H -0.0023 -1.0726 -0.3124 0.258 Uiso 1 1 calc R . . . .
H28C H -0.0628 -1.1510 -0.3476 0.258 Uiso 1 1 calc R . . . .
C29 C -0.0951(11) -0.6350(11) -0.4952(8) 0.073(4) Uani 1 1 d . U . . .
H29 H -0.0773 -0.5834 -0.4645 0.088 Uiso 1 1 calc R . . . .
C30 C -0.1495(19) -0.5865(16) -0.5368(11) 0.172(13) Uani 1 1 d . U . . .
H30A H -0.1658 -0.6289 -0.5724 0.258 Uiso 1 1 calc GR . . . .
H30B H -0.1183 -0.5300 -0.5534 0.258 Uiso 1 1 calc GR . . . .
H30C H -0.2034 -0.5661 -0.5144 0.258 Uiso 1 1 calc GR . . . .
C31 C -0.0090(14) -0.6781(15) -0.5120(10) 0.113(7) Uani 1 1 d . U . . .
H31A H 0.0169 -0.7086 -0.4740 0.170 Uiso 1 1 calc R . . . .
H31B H -0.0178 -0.7265 -0.5455 0.170 Uiso 1 1 calc R . . . .
H31C H 0.0311 -0.6280 -0.5276 0.170 Uiso 1 1 calc R . . . .
C32 C -0.4175(15) -0.3978(13) -0.4654(8) 0.100(6) Uani 1 1 d D U . . .
H32 H -0.3698 -0.3523 -0.4514 0.120 Uiso 1 1 calc R . . . .
C33 C -0.4861(10) -0.3639(11) -0.4262(8) 0.082(5) Uani 1 1 d . . . . .
H33A H -0.5396 -0.4027 -0.4333 0.123 Uiso 1 1 calc GR . . . .
H33B H -0.4988 -0.2966 -0.4368 0.123 Uiso 1 1 calc GR . . . .
H33C H -0.4680 -0.3686 -0.3813 0.123 Uiso 1 1 calc GR . . . .
C34 C -0.4128(16) -0.3818(14) -0.5302(8) 0.092(8) Uani 1 1 d D . . . .
H34A H -0.3516 -0.3657 -0.5419 0.138 Uiso 1 1 calc GR . . . .
H34B H -0.4522 -0.3285 -0.5418 0.138 Uiso 1 1 calc GR . . . .
H34C H -0.4313 -0.4399 -0.5531 0.138 Uiso 1 1 calc GR . . . .
C35 C -0.734(2) -0.647(2) -0.4251(17) 0.048(10) Uiso 0.5 1 d . . P B 2
H35 H -0.7572 -0.6736 -0.4663 0.058 Uiso 0.5 1 calc R . P B 2
C36 C -0.7219(17) -0.623(2) -0.4004(17) 0.049(9) Uani 0.5 1 d D U P B 1
H36 H -0.6999 -0.5977 -0.3585 0.059 Uiso 0.5 1 calc R . P B 1
C37 C -0.6942(12) -0.5429(10) -0.4373(9) 0.068(6) Uani 1 1 d . . . . .
H37A H -0.6299 -0.5466 -0.4445 0.102 Uiso 0.5 1 calc R . P B 1
H37B H -0.7252 -0.5433 -0.4786 0.102 Uiso 0.5 1 calc R . P B 1
H37C H -0.7083 -0.4834 -0.4144 0.102 Uiso 0.5 1 calc R . P B 1
H37D H -0.6467 -0.5469 -0.4692 0.102 Uiso 0.5 1 calc R . P B 2
H37E H -0.7412 -0.5003 -0.4531 0.102 Uiso 0.5 1 calc R . P B 2
H37F H -0.6701 -0.5173 -0.3972 0.102 Uiso 0.5 1 calc R . P B 2
C38 C -0.8022(12) -0.6460(13) -0.3800(9) 0.091(5) Uani 1 1 d D U . . .
H38A H -0.7991 -0.7060 -0.3556 0.137 Uiso 0.5 1 calc R . P B 1
H38B H -0.8250 -0.5946 -0.3525 0.137 Uiso 0.5 1 calc R . P B 1
H38C H -0.8420 -0.6545 -0.4167 0.137 Uiso 0.5 1 calc R . P B 1
H38D H -0.8517 -0.6071 -0.3960 0.137 Uiso 0.5 1 calc R . P B 2
H38E H -0.8227 -0.7119 -0.3724 0.137 Uiso 0.5 1 calc R . P B 2
H38F H -0.7801 -0.6185 -0.3399 0.137 Uiso 0.5 1 calc R . P B 2
C39 C -0.6728(9) -0.9374(11) -0.3688(7) 0.035(3) Uani 1 1 d . . . . .
H39 H -0.6607 -1.0073 -0.3619 0.042 Uiso 1 1 calc R . . . .
C40 C -0.7242(12) -0.9020(13) -0.3116(9) 0.064(6) Uani 1 1 d . . . . .
H40A H -0.6922 -0.9190 -0.2724 0.095 Uiso 1 1 calc GR . . . .
H40B H -0.7831 -0.9320 -0.3112 0.095 Uiso 1 1 calc GR . . . .
H40C H -0.7307 -0.8321 -0.3142 0.095 Uiso 1 1 calc GR . . . .
C41 C -0.7199(11) -0.9283(12) -0.4298(9) 0.055(5) Uani 1 1 d . . . . .
H41A H -0.7351 -0.8607 -0.4372 0.083 Uiso 1 1 calc GR . . . .
H41B H -0.7744 -0.9668 -0.4286 0.083 Uiso 1 1 calc GR . . . .
H41C H -0.6817 -0.9512 -0.4646 0.083 Uiso 1 1 calc GR . . . .
C42 C -0.5399(10) -1.1518(10) -0.3008(8) 0.046(4) Uani 1 1 d . . . . .
H42 H -0.5768 -1.1884 -0.3323 0.055 Uiso 1 1 calc R . . . .
C43 C -0.5963(14) -1.1306(13) -0.2424(9) 0.075(6) Uani 1 1 d . . . . .
H43A H -0.5630 -1.0893 -0.2129 0.112 Uiso 1 1 calc GR . . . .
H43B H -0.6115 -1.1909 -0.2209 0.112 Uiso 1 1 calc GR . . . .
H43C H -0.6509 -1.0978 -0.2557 0.112 Uiso 1 1 calc GR . . . .
C44 C -0.4627(10) -1.2101(10) -0.2838(7) 0.072(4) Uani 1 1 d . . . . .
H44A H -0.4283 -1.2244 -0.3224 0.108 Uiso 1 1 calc GR . . . .
H44B H -0.4826 -1.2703 -0.2642 0.108 Uiso 1 1 calc GR . . . .
H44C H -0.4254 -1.1748 -0.2534 0.108 Uiso 1 1 calc GR . . . .
C45 C -0.4147(10) -1.0414(10) -0.4736(7) 0.037(4) Uani 1 1 d . . . . .
H45 H -0.3887 -1.0193 -0.5151 0.044 Uiso 1 1 calc R . . . .
C46 C -0.3455(14) -1.1062(12) -0.4394(9) 0.065(6) Uani 1 1 d . . . . .
H46A H -0.2888 -1.0719 -0.4359 0.098 Uiso 1 1 calc GR . . . .
H46B H -0.3370 -1.1654 -0.4641 0.098 Uiso 1 1 calc GR . . . .
H46C H -0.3669 -1.1224 -0.3965 0.098 Uiso 1 1 calc GR . . . .
C47 C -0.5015(14) -1.0881(11) -0.4871(9) 0.061(6) Uani 1 1 d . . . . .
H47A H -0.5262 -1.1138 -0.4473 0.092 Uiso 1 1 calc GR . . . .
H47B H -0.4929 -1.1407 -0.5177 0.092 Uiso 1 1 calc GR . . . .
H47C H -0.5427 -1.0408 -0.5053 0.092 Uiso 1 1 calc GR . . . .
C48 C -0.2866(13) -0.8478(14) -0.5812(9) 0.070(5) Uani 1 1 d D U . . .
H48 H -0.2665 -0.7798 -0.5870 0.085 Uiso 1 1 calc R . . . .
C49 C -0.3259(18) -0.8739(18) -0.6393(12) 0.151(11) Uani 1 1 d D U . . .
H49A H -0.3645 -0.9297 -0.6326 0.227 Uiso 1 1 calc GR . . . .
H49B H -0.2794 -0.8903 -0.6702 0.227 Uiso 1 1 calc GR . . . .
H49C H -0.3612 -0.8202 -0.6557 0.227 Uiso 1 1 calc GR . . . .
C50 C -0.2081(10) -0.9011(13) -0.5639(7) 0.085(6) Uani 1 1 d . . . . .
H50A H -0.1608 -0.8563 -0.5517 0.128 Uiso 1 1 calc GR . . . .
H50B H -0.1886 -0.9397 -0.6005 0.128 Uiso 1 1 calc GR . . . .
H50C H -0.2216 -0.9435 -0.5278 0.128 Uiso 1 1 calc GR . . . .
C51 C -0.5504(11) -0.7377(10) -0.5286(6) 0.036(4) Uani 1 1 d . . . . .
H51 H -0.6106 -0.7127 -0.5172 0.043 Uiso 1 1 calc R . . . .
C52 C -0.5642(12) -0.8245(12) -0.5726(8) 0.054(5) Uani 1 1 d . . . . .
H52A H -0.5063 -0.8515 -0.5842 0.081 Uiso 1 1 calc GR . . . .
H52B H -0.5956 -0.8042 -0.6114 0.081 Uiso 1 1 calc GR . . . .
H52C H -0.5993 -0.8733 -0.5503 0.081 Uiso 1 1 calc GR . . . .
C53 C -0.5000(13) -0.6573(12) -0.5546(8) 0.062(5) Uani 1 1 d . . . . .
H53A H -0.4880 -0.6106 -0.5205 0.092 Uiso 1 1 calc GR . . . .
H53B H -0.5343 -0.6264 -0.5887 0.092 Uiso 1 1 calc GR . . . .
H53C H -0.4435 -0.6808 -0.5719 0.092 Uiso 1 1 calc GR . . . .
Cl1 Cl -0.6062(2) -0.4684(3) -0.2637(2) 0.0590(10) Uani 1 1 d . . . . .
Co1 Co -0.50356(13) -0.58217(13) -0.28077(9) 0.0310(5) Uani 1 1 d . . . . .
O1 O -0.3002(6) -0.6862(6) -0.2475(4) 0.024(2) Uani 1 1 d . . . . .
O2 O -0.4404(6) -0.8120(6) -0.3662(4) 0.020(2) Uani 1 1 d . . . . .
O3 O -0.2230(7) -0.4348(6) -0.2831(5) 0.037(2) Uani 1 1 d . . . . .
O4 O -0.3128(6) -0.5418(6) -0.1799(4) 0.030(2) Uani 1 1 d . . . . .
O5 O -0.3882(7) -0.6565(7) -0.0804(4) 0.033(2) Uani 1 1 d . . . . .
O6 O -0.2312(6) -0.7271(6) -0.1436(4) 0.026(2) Uani 1 1 d . . . . .
O7 O -0.0800(6) -0.7984(6) -0.2082(5) 0.033(2) Uani 1 1 d D . . . .
O8 O -0.1502(6) -0.6125(6) -0.2471(5) 0.033(2) Uani 1 1 d . . . . .
O9 O -0.3828(6) -0.5269(6) -0.3072(4) 0.028(2) Uani 1 1 d . . . . .
O10 O -0.4682(6) -0.6507(6) -0.2002(5) 0.032(2) Uani 1 1 d . . . . .
O11 O -0.3995(6) -0.8094(6) -0.1732(4) 0.026(2) Uani 1 1 d . . . . .
O12 O -0.2471(6) -0.8746(6) -0.2357(4) 0.026(2) Uani 1 1 d . . . . .
O13 O -0.1772(6) -0.7762(6) -0.3239(4) 0.023(2) Uani 1 1 d . . . . .
O14 O -0.2525(6) -0.6017(6) -0.3603(4) 0.024(2) Uani 1 1 d . . . . .
O15 O -0.6051(6) -0.7948(7) -0.1588(5) 0.035(2) Uani 1 1 d . . . . .
O16 O -0.3659(6) -1.0185(6) -0.1700(4) 0.030(2) Uani 1 1 d . . . . .
O17 O -0.1546(5) -0.9900(6) -0.3417(4) 0.036(2) Uani 1 1 d . U . . .
O18 O -0.1421(7) -0.6988(7) -0.4559(5) 0.037(2) Uani 1 1 d . . . . .
O19 O -0.3789(7) -0.4827(7) -0.4444(5) 0.043(3) Uani 1 1 d . . . . .
O20 O -0.5679(6) -0.7275(7) -0.2873(5) 0.037(3) Uani 1 1 d . . . . .
O21 O -0.4865(6) -0.9003(6) -0.2533(4) 0.024(2) Uani 1 1 d . . . . .
O22 O -0.3488(6) -0.9616(6) -0.3106(4) 0.024(2) Uani 1 1 d . . . . .
O23 O -0.2716(5) -0.8501(6) -0.4087(4) 0.023(2) Uani 1 1 d . . . . .
O24 O -0.3392(6) -0.6925(6) -0.4398(4) 0.025(2) Uani 1 1 d . . . . .
O25 O -0.4906(6) -0.6248(6) -0.3770(4) 0.026(2) Uani 1 1 d . . . . .
O26 O -0.6594(6) -0.7031(6) -0.4042(5) 0.033(2) Uani 1 1 d . . . . .
O27 O -0.5890(6) -0.8895(6) -0.3703(4) 0.024(2) Uani 1 1 d . . . . .
O28 O -0.5117(6) -1.0640(6) -0.3301(4) 0.030(2) Uani 1 1 d . . . . .
O29 O -0.4298(6) -0.9573(6) -0.4334(4) 0.028(2) Uani 1 1 d . . . . .
O30 O -0.3500(7) -0.8454(6) -0.5294(5) 0.034(2) Uani 1 1 d . U . . .
O31 O -0.5097(6) -0.7723(6) -0.4704(4) 0.030(2) Uani 1 1 d . . . . .
Ti1 Ti -0.27075(16) -0.55205(16) -0.27111(11) 0.0253(6) Uani 1 1 d . . . . .
Ti2 Ti -0.35710(16) -0.67500(17) -0.16290(12) 0.0250(6) Uani 1 1 d . . . . .
Ti3 Ti -0.18551(15) -0.74678(17) -0.23101(12) 0.0255(6) Uani 1 1 d . . . . .
Ti4 Ti -0.51758(15) -0.77641(17) -0.21568(11) 0.0242(6) Uani 1 1 d . . . . .
Ti5 Ti -0.36605(15) -0.91791(16) -0.22045(12) 0.0231(6) Uani 1 1 d . . . . .
Ti6 Ti -0.23769(16) -0.90255(15) -0.32850(11) 0.0231(5) Uani 1 1 d . . . . .
Ti7 Ti -0.22606(15) -0.71841(17) -0.39987(11) 0.0242(6) Uani 1 1 d . . . . .
Ti8 Ti -0.37742(16) -0.58085(16) -0.39079(12) 0.0239(6) Uani 1 1 d . . . . .
Ti9 Ti -0.55520(16) -0.74509(16) -0.37816(11) 0.0257(6) Uani 1 1 d . . . . .
Ti10 Ti -0.47302(15) -0.94465(16) -0.34330(11) 0.0238(6) Uani 1 1 d . . . . .
Ti11 Ti -0.38970(15) -0.82202(17) -0.45172(11) 0.0240(6) Uani 1 1 d . . . . .
C54 C -0.2988(19) -0.7056(17) -0.8114(13) 0.169(11) Uiso 1 1 d D . . . .
H54 H -0.2612 -0.7302 -0.7754 0.203 Uiso 1 1 calc R . . . .
C55 C -0.2252(17) -0.6808(19) -0.8508(13) 0.193(13) Uiso 1 1 d D . . . .
H55A H -0.2049 -0.7378 -0.8740 0.290 Uiso 1 1 calc R . . . .
H55B H -0.2433 -0.6312 -0.8814 0.290 Uiso 1 1 calc R . . . .
H55C H -0.1767 -0.6562 -0.8240 0.290 Uiso 1 1 calc R . . . .
C56 C -0.320(2) -0.8052(19) -0.8375(14) 0.207(14) Uiso 1 1 d D . . . .
H56A H -0.3712 -0.8319 -0.8142 0.311 Uiso 1 1 calc R . . . .
H56B H -0.3351 -0.8004 -0.8831 0.311 Uiso 1 1 calc R . . . .
H56C H -0.2688 -0.8474 -0.8320 0.311 Uiso 1 1 calc R . . . .
O32 O -0.3304(18) -0.6221(18) -0.7762(12) 0.277(13) Uiso 1 1 d D . . . .
H32A H -0.3776 -0.6338 -0.7563 0.416 Uiso 1 1 d R . . . .

loop_
_atom_site_aniso_label
_atom_site_aniso_U_11
_atom_site_aniso_U_22
_atom_site_aniso_U_33
_atom_site_aniso_U_23
_atom_site_aniso_U_13
_atom_site_aniso_U_12
C1 0.048(9) 0.036(7) 0.052(9) 0.001(7) 0.011(7) -0.014(6)
C2 0.083(11) 0.044(8) 0.068(10) -0.005(7) 0.008(8) -0.007(7)
C3 0.095(14) 0.052(10) 0.064(12) 0.013(8) 0.033(10) -0.023(9)
C4 0.072(12) 0.033(8) 0.028(9) -0.009(7) 0.020(8) 0.005(8)
C5 0.058(11) 0.041(9) 0.052(11) -0.020(8) -0.013(9) -0.013(7)
C6 0.045(9) 0.040(8) 0.045(10) -0.015(7) 0.003(7) 0.014(7)
C7 0.052(4) 0.052(4) 0.051(4) 0.0003(13) 0.0012(13) 0.0006(13)
C8 0.077(10) 0.055(9) 0.057(9) -0.027(7) 0.034(8) -0.010(8)
C9 0.106(13) 0.059(9) 0.074(11) 0.003(8) 0.055(10) -0.005(9)
C10 0.025(8) 0.056(10) 0.042(10) 0.011(8) 0.001(7) 0.002(7)
C11 0.055(11) 0.061(11) 0.041(11) 0.014(9) -0.019(9) 0.000(9)
C12 0.050(11) 0.068(12) 0.029(9) -0.005(8) 0.001(8) 0.002(9)
C14 0.038(7) 0.039(7) 0.039(7) -0.0003(13) -0.0001(13) 0.0003(13)
C15 0.115(7) 0.115(7) 0.116(7) 0.0003(13) 0.0000(13) 0.0002(13)
C16 0.048(12) 0.084(14) 0.077(14) 0.021(11) 0.010(10) 0.028(10)
C17 0.022(7) 0.048(9) 0.059(11) 0.009(8) 0.010(7) -0.017(6)
C18 0.033(9) 0.067(10) 0.055(12) -0.001(9) -0.018(8) -0.016(8)
C19 0.040(10) 0.095(14) 0.053(12) -0.009(10) 0.024(8) -0.013(9)
C20 0.054(9) 0.103(13) 0.088(12) 0.040(10) 0.049(8) 0.025(8)
C21 0.105(7) 0.107(7) 0.105(7) 0.002(3) 0.006(3) 0.002(3)
C22 0.074(12) 0.106(14) 0.20(2) 0.094(15) 0.080(13) 0.056(11)
C23 0.064(9) 0.072(10) 0.037(7) 0.032(7) 0.001(7) -0.015(7)
C24 0.136(19) 0.062(11) 0.050(12) 0.016(9) -0.046(12) 0.024(12)
C25 0.140(16) 0.084(12) 0.060(10) 0.010(9) 0.053(11) -0.036(11)
C26 0.090(10) 0.134(12) 0.135(12) 0.029(10) 0.047(9) 0.033(9)
C27 0.081(14) 0.22(3) 0.17(2) 0.08(2) 0.093(15) 0.048(16)
C28 0.172(10) 0.171(10) 0.174(10) 0.002(3) -0.001(3) 0.003(3)
C29 0.080(11) 0.059(10) 0.081(11) 0.005(8) 0.042(9) -0.007(8)
C30 0.25(3) 0.13(2) 0.13(2) 0.090(16) -0.06(2) -0.08(2)
C31 0.112(8) 0.114(8) 0.114(8) 0.001(3) 0.005(3) -0.002(3)
C32 0.134(11) 0.078(9) 0.089(10) 0.033(8) 0.021(9) 0.036(9)
C33 0.076(11) 0.067(10) 0.103(13) 0.018(10) 0.007(10) 0.030(9)
C34 0.13(2) 0.070(13) 0.071(15) 0.054(11) -0.016(13) -0.025(13)
C36 0.049(10) 0.050(10) 0.050(10) -0.0004(13) -0.0002(13) 0.0004(13)
C37 0.067(13) 0.033(9) 0.104(16) 0.030(10) -0.029(11) 0.015(8)
C38 0.091(6) 0.092(6) 0.092(6) 0.0007(13) 0.0013(13) 0.0006(13)
C39 0.022(7) 0.043(8) 0.038(8) 0.007(6) -0.012(6) -0.010(6)
C40 0.036(10) 0.096(14) 0.059(12) 0.013(10) 0.010(9) -0.030(9)
C41 0.049(11) 0.049(9) 0.068(13) -0.002(9) -0.024(9) -0.009(8)
C42 0.052(9) 0.030(7) 0.055(10) 0.012(6) 0.001(7) -0.009(6)
C43 0.081(13) 0.072(12) 0.071(13) 0.022(10) 0.033(10) -0.021(10)
C44 0.090(12) 0.053(9) 0.073(11) 0.027(8) 0.015(9) 0.012(8)
C45 0.052(10) 0.028(8) 0.030(9) -0.005(6) 0.002(7) -0.009(7)
C46 0.093(15) 0.036(9) 0.066(13) -0.006(9) 0.017(11) 0.008(9)
C47 0.091(15) 0.052(11) 0.040(11) 0.004(8) -0.018(10) -0.024(10)
C48 0.070(5) 0.071(5) 0.070(5) -0.0002(13) 0.0018(13) 0.0005(13)
C49 0.150(11) 0.153(11) 0.150(11) -0.001(3) 0.000(3) -0.001(3)
C50 0.064(10) 0.149(16) 0.043(9) -0.005(9) 0.016(7) 0.046(10)
C51 0.053(11) 0.044(9) 0.011(7) 0.003(6) -0.012(7) 0.007(7)
C52 0.056(12) 0.068(12) 0.038(10) -0.006(9) -0.028(9) 0.000(9)
C53 0.089(16) 0.049(11) 0.047(12) 0.020(9) 0.001(11) 0.002(10)
Cl1 0.049(2) 0.054(2) 0.075(3) -0.005(2) 0.0021(18) 0.0215(17)
Co1 0.0260(10) 0.0347(10) 0.0324(11) 0.0028(8) 0.0032(8) 0.0070(8)
O1 0.017(5) 0.027(5) 0.027(6) 0.004(4) -0.007(4) -0.001(4)
O2 0.019(5) 0.024(4) 0.018(5) 0.001(4) 0.003(4) 0.001(4)
O3 0.042(6) 0.026(5) 0.044(7) -0.005(5) 0.003(5) -0.005(4)
O4 0.045(6) 0.022(5) 0.023(6) -0.003(4) -0.003(5) 0.001(4)
O5 0.037(6) 0.042(6) 0.021(5) -0.006(4) 0.000(4) 0.004(4)
O6 0.028(5) 0.034(5) 0.015(5) -0.001(4) -0.001(4) 0.003(4)
O7 0.025(6) 0.043(6) 0.031(6) 0.009(5) 0.000(4) 0.002(4)
O8 0.028(6) 0.034(5) 0.036(6) -0.004(5) -0.003(5) -0.002(4)
O9 0.025(5) 0.037(5) 0.022(5) -0.004(4) 0.003(4) 0.005(4)
O10 0.032(6) 0.025(5) 0.039(6) 0.009(4) 0.004(5) 0.005(4)
O11 0.029(5) 0.032(5) 0.017(5) 0.008(4) -0.006(4) -0.003(4)
O12 0.020(5) 0.027(5) 0.031(6) 0.003(4) -0.001(4) 0.005(4)
O13 0.022(5) 0.027(5) 0.021(5) 0.001(4) 0.005(4) 0.003(4)
O14 0.023(5) 0.031(5) 0.019(5) 0.006(4) 0.003(4) -0.002(4)
O15 0.026(5) 0.045(6) 0.033(6) 0.008(5) 0.009(4) 0.000(4)
O16 0.033(6) 0.029(5) 0.028(6) 0.008(4) 0.001(4) 0.002(4)
O17 0.035(4) 0.041(5) 0.034(5) 0.007(4) 0.009(3) 0.003(4)
O18 0.037(6) 0.045(6) 0.030(6) 0.005(5) 0.019(5) 0.000(5)
O19 0.055(7) 0.033(6) 0.041(7) 0.013(5) 0.007(6) 0.005(5)
O20 0.033(6) 0.045(6) 0.033(6) 0.002(5) -0.001(5) 0.011(5)
O21 0.027(5) 0.020(5) 0.027(6) 0.001(4) 0.005(4) 0.000(4)
O22 0.026(4) 0.022(4) 0.024(5) 0.006(4) 0.002(3) 0.002(3)
O23 0.015(5) 0.031(5) 0.022(5) -0.001(4) 0.003(4) 0.004(4)
O24 0.022(5) 0.024(5) 0.028(6) -0.001(4) 0.009(4) 0.006(4)
O25 0.024(5) 0.027(5) 0.028(6) 0.001(4) 0.001(4) 0.002(4)
O26 0.022(5) 0.036(5) 0.040(7) 0.003(5) -0.006(5) 0.005(4)
O27 0.019(5) 0.025(4) 0.027(5) 0.006(4) -0.002(4) -0.008(4)
O28 0.036(5) 0.028(5) 0.025(5) 0.008(4) 0.002(4) -0.007(4)
O29 0.027(5) 0.029(5) 0.027(6) -0.004(4) 0.005(4) -0.002(4)
O30 0.043(6) 0.034(5) 0.025(6) 0.006(4) 0.011(4) 0.001(4)
O31 0.025(5) 0.035(5) 0.029(6) 0.005(4) -0.008(4) -0.001(4)
Ti1 0.0265(14) 0.0241(13) 0.0253(15) 0.0005(11) 0.0016(11) -0.0012(10)
Ti2 0.0251(14) 0.0278(13) 0.0223(14) -0.0014(11) 0.0015(11) -0.0010(10)
Ti3 0.0194(13) 0.0306(13) 0.0265(14) 0.0022(10) -0.0015(11) -0.0007(10)
Ti4 0.0212(13) 0.0296(12) 0.0217(14) 0.0014(11) 0.0046(11) 0.0008(10)
Ti5 0.0227(14) 0.0268(13) 0.0198(14) 0.0043(10) 0.0021(11) 0.0006(10)
Ti6 0.0208(12) 0.0265(11) 0.0220(13) 0.0036(9) 0.0036(10) 0.0031(9)
Ti7 0.0225(13) 0.0255(12) 0.0247(14) 0.0034(10) 0.0061(11) -0.0003(10)
Ti8 0.0251(14) 0.0234(12) 0.0233(14) 0.0045(11) 0.0017(11) 0.0013(10)
Ti9 0.0213(13) 0.0312(13) 0.0247(14) 0.0018(10) -0.0004(11) 0.0043(10)
Ti10 0.0234(13) 0.0248(13) 0.0233(14) 0.0019(10) -0.0012(11) -0.0023(10)
Ti11 0.0254(14) 0.0263(13) 0.0203(14) 0.0020(10) 0.0011(11) 0.0013(10)

loop_
_atom_type_symbol
_atom_type_description
_atom_type_scat_dispersion_real
_atom_type_scat_dispersion_imag
_atom_type_scat_source
C C 0.0033 0.0016 'International Tables Vol C Tables 4.2.6.8 and 6.1.1.4'
H H 0.0000 0.0000 'International Tables Vol C Tables 4.2.6.8 and 6.1.1.4'
Cl Cl 0.1484 0.1585 'International Tables Vol C Tables 4.2.6.8 and 6.1.1.4'
Co Co 0.3494 0.9721 'International Tables Vol C Tables 4.2.6.8 and 6.1.1.4'
O O 0.0106 0.0060 'International Tables Vol C Tables 4.2.6.8 and 6.1.1.4'
Ti Ti 0.2776 0.4457 'International Tables Vol C Tables 4.2.6.8 and 6.1.1.4'

loop_
_geom_angle_atom_site_label_1
_geom_angle_atom_site_label_2
_geom_angle_atom_site_label_3
_geom_angle
C2 C1 H1 108.6
C3 C1 H1 108.6
C3 C1 C2 112.5(13)
O3 C1 H1 108.6
O3 C1 C2 110.9(13)
O3 C1 C3 107.6(13)
C1 C2 H2A 109.5
C1 C2 H2B 109.5
C1 C2 H2C 109.5
H2A C2 H2B 109.5
H2A C2 H2C 109.5
H2B C2 H2C 109.5
C1 C3 H3A 109.5
C1 C3 H3B 109.5
C1 C3 H3C 109.5
H3A C3 H3B 109.5
H3A C3 H3C 109.5
H3B C3 H3C 109.5
C5 C4 H4 107.1
C6 C4 H4 107.1
C6 C4 C5 113.0(13)
O4 C4 H4 107.1
O4 C4 C5 111.5(13)
O4 C4 C6 110.7(13)
C4 C5 H5A 109.5
C4 C5 H5B 109.5
C4 C5 H5C 109.5
H5A C5 H5B 109.5
H5A C5 H5C 109.5
H5B C5 H5C 109.5
C4 C6 H6A 109.5
C4 C6 H6B 109.5
C4 C6 H6C 109.5
H6A C6 H6B 109.5
H6A C6 H6C 109.5
H6B C6 H6C 109.5
C8 C7 H7 109.4
C8 C7 C9 110.0(13)
C9 C7 H7 109.4
O5 C7 H7 109.4
O5 C7 C8 111.6(13)
O5 C7 C9 106.9(12)
C7 C8 H8A 109.5
C7 C8 H8B 109.5
C7 C8 H8C 109.5
H8A C8 H8B 109.5
H8A C8 H8C 109.5
H8B C8 H8C 109.5
C7 C9 H9A 109.5
C7 C9 H9B 109.5
C7 C9 H9C 109.5
H9A C9 H9B 109.5
H9A C9 H9C 109.5
H9B C9 H9C 109.5
C11 C10 H10 107.7
C12 C10 H10 107.7
C12 C10 C11 110.9(14)
O6 C10 H10 107.7
O6 C10 C11 111.3(12)
O6 C10 C12 111.3(12)
C10 C11 H11A 109.5
C10 C11 H11B 109.5
C10 C11 H11C 109.5
H11A C11 H11B 109.5
H11A C11 H11C 109.5
H11B C11 H11C 109.5
C10 C12 H12A 109.5
C10 C12 H12B 109.5
C10 C12 H12C 109.5
H12A C12 H12B 109.5
H12A C12 H12C 109.5
H12B C12 H12C 109.5
C15 C13 H13 102.4
C15 C13 C16 119(2)
C15 C13 O7 119(2)
C16 C13 H13 102.4
O7 C13 H13 102.4
O7 C13 C16 108.3(17)
C15 C14 H14 109.3
C15 C14 C16 112.9(18)
C16 C14 H14 109.3
O7 C14 H14 109.3
O7 C14 C15 108.8(17)
O7 C14 C16 107.1(15)
C13 C15 H15D 109.5
C13 C15 H15E 109.5
C13 C15 H15F 109.5
C14 C15 H15A 109.5
C14 C15 H15B 109.5
C14 C15 H15C 109.5
H15A C15 H15B 109.5
H15A C15 H15C 109.5
H15B C15 H15C 109.5
H15D C15 H15E 109.5
H15D C15 H15F 109.5
H15E C15 H15F 109.5
C13 C16 H16D 109.5
C13 C16 H16E 109.5
C13 C16 H16F 109.5
C14 C16 H16A 109.5
C14 C16 H16B 109.5
C14 C16 H16C 109.5
H16A C16 H16B 109.5
H16A C16 H16C 109.5
H16B C16 H16C 109.5
H16D C16 H16E 109.5
H16D C16 H16F 109.5
H16E C16 H16F 109.5
C18 C17 H17 108.4
C19 C17 H17 108.4
C19 C17 C18 112.7(15)
O8 C17 H17 108.4
O8 C17 C18 108.0(12)
O8 C17 C19 110.8(13)
C17 C18 H18A 109.5
C17 C18 H18B 109.5
C17 C18 H18C 109.5
H18A C18 H18B 109.5
H18A C18 H18C 109.5
H18B C18 H18C 109.5
C17 C19 H19A 109.5
C17 C19 H19B 109.5
C17 C19 H19C 109.5
H19A C19 H19B 109.5
H19A C19 H19C 109.5
H19B C19 H19C 109.5
C21 C20 H20 100.9
C22 C20 H20 100.9
C22 C20 C21 124.4(16)
C22 C20 O15 116.5(12)
O15 C20 H20 100.9
O15 C20 C21 108.6(13)
C20 C21 H21A 109.5
C20 C21 H21B 109.5
C20 C21 H21C 109.5
H21A C21 H21B 109.5
H21A C21 H21C 109.5
H21B C21 H21C 109.5
C20 C22 H22A 109.5
C20 C22 H22B 109.5
C20 C22 H22C 109.5
H22A C22 H22B 109.5
H22A C22 H22C 109.5
H22B C22 H22C 109.5
C24 C23 H23 108.5
C25 C23 H23 108.5
C25 C23 C24 110.1(14)
O16 C23 H23 108.5
O16 C23 C24 111.9(13)
O16 C23 C25 109.3(12)
C23 C24 H24A 109.5
C23 C24 H24B 109.5
C23 C24 H24C 109.5
H24A C24 H24B 109.5
H24A C24 H24C 109.5
H24B C24 H24C 109.5
C23 C25 H25A 109.5
C23 C25 H25B 109.5
C23 C25 H25C 109.5
H25A C25 H25B 109.5
H25A C25 H25C 109.5
H25B C25 H25C 109.5
C27 C26 H26 105.5
C28 C26 H26 105.5
C28 C26 C27 118(2)
C28 C26 O17 114.4(19)
O17 C26 H26 105.5
O17 C26 C27 106.6(14)
C26 C27 H27A 109.5
C26 C27 H27B 109.5
C26 C27 H27C 109.5
H27A C27 H27B 109.5
H27A C27 H27C 109.5
H27B C27 H27C 109.5
C26 C28 H28A 109.5
C26 C28 H28B 109.5
C26 C28 H28C 109.5
H28A C28 H28B 109.5
H28A C28 H28C 109.5
H28B C28 H28C 109.5
C30 C29 H29 102.3
C30 C29 C31 125.1(19)
C30 C29 O18 112.4(16)
C31 C29 H29 102.3
O18 C29 H29 102.3
O18 C29 C31 109.1(14)
C29 C30 H30A 109.5
C29 C30 H30B 109.5
C29 C30 H30C 109.5
H30A C30 H30B 109.5
H30A C30 H30C 109.5
H30B C30 H30C 109.5
C29 C31 H31A 109.5
C29 C31 H31B 109.5
C29 C31 H31C 109.5
H31A C31 H31B 109.5
H31A C31 H31C 109.5
H31B C31 H31C 109.5
C33 C32 H32 98.4
C34 C32 H32 98.4
C34 C32 C33 124.1(19)
C34 C32 O19 115.2(17)
O19 C32 H32 98.4
O19 C32 C33 114.3(14)
C32 C33 H33A 109.5
C32 C33 H33B 109.5
C32 C33 H33C 109.5
H33A C33 H33B 109.5
H33A C33 H33C 109.5
H33B C33 H33C 109.5
C32 C34 H34A 109.5
C32 C34 H34B 109.5
C32 C34 H34C 109.5
H34A C34 H34B 109.5
H34A C34 H34C 109.5
H34B C34 H34C 109.5
C37 C35 H35 109.3
C38 C35 H35 109.3
C38 C35 C37 112(3)
C38 C35 O26 112(2)
O26 C35 H35 109.3
O26 C35 C37 104(2)
C37 C36 H36 95.9
C37 C36 O26 112.4(19)
C38 C36 H36 95.9
C38 C36 C37 130(3)
C38 C36 O26 115(2)
O26 C36 H36 95.9
C35 C37 H37D 109.5
C35 C37 H37E 109.5
C35 C37 H37F 109.5
C36 C37 H37A 109.5
C36 C37 H37B 109.5
C36 C37 H37C 109.5
H37A C37 H37B 109.5
H37A C37 H37C 109.5
H37B C37 H37C 109.5
H37D C37 H37E 109.5
H37D C37 H37F 109.5
H37E C37 H37F 109.5
C35 C38 H38D 109.5
C35 C38 H38E 109.5
C35 C38 H38F 109.5
C36 C38 H38A 109.5
C36 C38 H38B 109.5
C36 C38 H38C 109.5
H38A C38 H38B 109.5
H38A C38 H38C 109.5
H38B C38 H38C 109.5
H38D C38 H38E 109.5
H38D C38 H38F 109.5
H38E C38 H38F 109.5
C40 C39 H39 107.3
C41 C39 H39 107.3
C41 C39 C40 114.4(14)
O27 C39 H39 107.3
O27 C39 C40 108.6(12)
O27 C39 C41 111.5(12)
C39 C40 H40A 109.5
C39 C40 H40B 109.5
C39 C40 H40C 109.5
H40A C40 H40B 109.5
H40A C40 H40C 109.5
H40B C40 H40C 109.5
C39 C41 H41A 109.5
C39 C41 H41B 109.5
C39 C41 H41C 109.5
H41A C41 H41B 109.5
H41A C41 H41C 109.5
H41B C41 H41C 109.5
C43 C42 H42 108.5
C44 C42 H42 108.5
C44 C42 C43 111.1(14)
O28 C42 H42 108.5
O28 C42 C43 110.1(13)
O28 C42 C44 110.0(12)
C42 C43 H43A 109.5
C42 C43 H43B 109.5
C42 C43 H43C 109.5
H43A C43 H43B 109.5
H43A C43 H43C 109.5
H43B C43 H43C 109.5
C42 C44 H44A 109.5
C42 C44 H44B 109.5
C42 C44 H44C 109.5
H44A C44 H44B 109.5
H44A C44 H44C 109.5
H44B C44 H44C 109.5
C46 C45 H45 108.4
C47 C45 H45 108.4
C47 C45 C46 114.9(14)
O29 C45 H45 108.4
O29 C45 C46 107.8(12)
O29 C45 C47 108.9(13)
C45 C46 H46A 109.5
C45 C46 H46B 109.5
C45 C46 H46C 109.5
H46A C46 H46B 109.5
H46A C46 H46C 109.5
H46B C46 H46C 109.5
C45 C47 H47A 109.5
C45 C47 H47B 109.5
C45 C47 H47C 109.5
H47A C47 H47B 109.5
H47A C47 H47C 109.5
H47B C47 H47C 109.5
C49 C48 H48 105.6
C49 C48 C50 115.4(19)
C49 C48 O30 112.3(19)
C50 C48 H48 105.6
C50 C48 O30 111.4(15)
O30 C48 H48 105.6
C48 C49 H49A 109.5
C48 C49 H49B 109.5
C48 C49 H49C 109.5
H49A C49 H49B 109.5
H49A C49 H49C 109.5
H49B C49 H49C 109.5
C48 C50 H50A 109.5
C48 C50 H50B 109.5
C48 C50 H50C 109.5
H50A C50 H50B 109.5
H50A C50 H50C 109.5
H50B C50 H50C 109.5
C52 C51 H51 107.2
C53 C51 H51 107.2
C53 C51 C52 116.9(14)
O31 C51 H51 107.2
O31 C51 C52 107.4(11)
O31 C51 C53 110.5(13)
C51 C52 H52A 109.5
C51 C52 H52B 109.5
C51 C52 H52C 109.5
H52A C52 H52B 109.5
H52A C52 H52C 109.5
H52B C52 H52C 109.5
C51 C53 H53A 109.5
C51 C53 H53B 109.5
C51 C53 H53C 109.5
H53A C53 H53B 109.5
H53A C53 H53C 109.5
H53B C53 H53C 109.5
Cl1 Co1 O20 110.4(3)
Cl1 Co1 Ti4 120.66(14)
Cl1 Co1 Ti8 123.88(14)
Cl1 Co1 Ti9 116.30(14)
O9 Co1 Cl1 112.9(3)
O9 Co1 O20 134.7(4)
O9 Co1 O25 76.4(3)
O9 Co1 Ti4 121.2(3)
O9 Co1 Ti8 39.2(2)
O9 Co1 Ti9 108.3(3)
O10 Co1 Cl1 112.6(3)
O10 Co1 O9 99.8(4)
O10 Co1 O20 74.7(4)
O10 Co1 O25 130.0(4)
O10 Co1 Ti4 38.6(3)
O10 Co1 Ti8 118.8(3)
O10 Co1 Ti9 105.4(3)
O20 Co1 Ti4 36.3(2)
O20 Co1 Ti8 103.5(3)
O20 Co1 Ti9 37.4(3)
O25 Co1 Cl1 114.6(3)
O25 Co1 O20 74.3(3)
O25 Co1 Ti4 100.6(2)
O25 Co1 Ti8 37.4(3)
O25 Co1 Ti9 37.0(2)
Ti4 Co1 Ti9 68.31(7)
Ti8 Co1 Ti4 113.32(9)
Ti8 Co1 Ti9 70.26(8)
Ti2 O1 Ti1 104.3(4)
Ti3 O1 Ti1 104.6(4)
Ti3 O1 Ti2 105.2(4)
Ti10 O2 Ti9 104.7(4)
Ti11 O2 Ti9 105.1(4)
Ti11 O2 Ti10 104.7(4)
C1 O3 Ti1 143.1(9)
C4 O4 Ti1 129.5(8)
C4 O4 Ti2 127.8(9)
Ti2 O4 Ti1 102.0(4)
C7 O5 Ti2 146.9(10)
C10 O6 Ti2 131.1(8)
C10 O6 Ti3 127.2(9)
Ti3 O6 Ti2 100.9(4)
C13 O7 Ti3 163.0(12)
C14 O7 Ti3 149.2(12)
C17 O8 Ti1 124.9(8)
C17 O8 Ti3 133.5(9)
Ti3 O8 Ti1 101.0(4)
Ti1 O9 Co1 128.2(5)
Ti1 O9 Ti8 104.8(4)
Ti8 O9 Co1 98.0(4)
Ti2 O10 Co1 132.0(5)
Ti2 O10 Ti4 104.4(4)
Ti4 O10 Co1 100.9(4)
Ti2 O11 Ti4 96.6(4)
Ti5 O11 Ti2 136.8(5)
Ti5 O11 Ti4 100.8(4)
Ti5 O12 Ti3 134.5(5)
Ti5 O12 Ti6 99.8(4)
Ti6 O12 Ti3 100.8(4)
Ti6 O13 Ti3 101.5(4)
Ti7 O13 Ti3 134.0(4)
Ti7 O13 Ti6 99.0(4)
Ti7 O14 Ti1 137.8(5)
Ti7 O14 Ti8 100.7(4)
Ti8 O14 Ti1 96.7(4)
C20 O15 Ti4 142.7(9)
C23 O16 Ti5 157.3(9)
C26 O17 Ti6 146.4(9)
C29 O18 Ti7 149.2(9)
C32 O19 Ti8 149.7(11)
Ti4 O20 Co1 96.3(4)
Ti4 O20 Ti9 136.6(5)
Ti9 O20 Co1 97.5(4)
Ti4 O21 Ti10 132.8(4)
Ti5 O21 Ti4 101.1(4)
Ti5 O21 Ti10 101.4(4)
Ti5 O22 Ti10 99.4(4)
Ti6 O22 Ti5 99.8(4)
Ti6 O22 Ti10 134.6(4)
Ti6 O23 Ti7 100.5(4)
Ti6 O23 Ti11 134.4(5)
Ti7 O23 Ti11 99.6(4)
Ti7 O24 Ti8 100.5(4)
Ti7 O24 Ti11 102.9(4)
Ti8 O24 Ti11 133.0(5)
Ti8 O25 Co1 98.3(4)
Ti8 O25 Ti9 138.9(5)
Ti9 O25 Co1 102.0(4)
C35 O26 Ti9 166.3(16)
C36 O26 Ti9 144.1(16)
C39 O27 Ti9 132.1(8)
C39 O27 Ti10 126.0(8)
Ti10 O27 Ti9 100.5(4)
C42 O28 Ti10 163.6(9)
C45 O29 Ti10 131.6(8)
C45 O29 Ti11 126.4(8)
Ti10 O29 Ti11 101.2(4)
C48 O30 Ti11 157.1(11)
C51 O31 Ti9 125.4(9)
C51 O31 Ti11 132.1(9)
Ti11 O31 Ti9 100.6(4)
O1 Ti1 O4 76.1(4)
O1 Ti1 O8 75.6(4)
O1 Ti1 O14 86.4(4)
O1 Ti1 Ti2 37.8(3)
O1 Ti1 Ti3 37.3(3)
O1 Ti1 Ti8 87.8(3)
O3 Ti1 O1 168.0(4)
O3 Ti1 O4 101.2(4)
O3 Ti1 O8 93.0(4)
O3 Ti1 O9 97.7(4)
O3 Ti1 O14 97.3(4)
O3 Ti1 Ti2 139.9(3)
O3 Ti1 Ti3 131.5(3)
O3 Ti1 Ti8 102.6(3)
O4 Ti1 O8 94.4(4)
O4 Ti1 Ti2 38.9(2)
O4 Ti1 Ti3 86.4(3)
O4 Ti1 Ti8 129.1(3)
O8 Ti1 Ti2 88.1(3)
O8 Ti1 Ti3 38.4(3)
O8 Ti1 Ti8 128.2(3)
O9 Ti1 O1 94.3(4)
O9 Ti1 O4 94.7(4)
O9 Ti1 O8 164.3(4)
O9 Ti1 O14 79.4(4)
O9 Ti1 Ti2 91.0(3)
O9 Ti1 Ti3 129.7(3)
O9 Ti1 Ti8 37.9(3)
O14 Ti1 O4 161.2(4)
O14 Ti1 O8 87.9(4)
O14 Ti1 Ti2 122.8(3)
O14 Ti1 Ti3 83.9(2)
O14 Ti1 Ti8 41.6(3)
Ti3 Ti1 Ti2 59.97(8)
Ti8 Ti1 Ti2 107.97(10)
Ti8 Ti1 Ti3 109.15(9)
O1 Ti2 O4 76.7(4)
O1 Ti2 O6 75.4(3)
O1 Ti2 O11 88.2(4)
O1 Ti2 Ti1 38.0(2)
O1 Ti2 Ti3 37.2(3)
O1 Ti2 Ti4 89.1(3)
O4 Ti2 O6 93.1(4)
O4 Ti2 Ti1 39.2(3)
O4 Ti2 Ti3 86.5(3)
O4 Ti2 Ti4 129.6(3)
O5 Ti2 O1 168.8(4)
O5 Ti2 O4 97.1(4)
O5 Ti2 O6 95.9(4)
O5 Ti2 O10 98.0(4)
O5 Ti2 O11 98.9(4)
O5 Ti2 Ti1 136.3(3)
O5 Ti2 Ti3 134.3(3)
O5 Ti2 Ti4 102.0(3)
O6 Ti2 Ti1 87.2(3)
O6 Ti2 Ti3 38.4(2)
O6 Ti2 Ti4 130.0(3)
O10 Ti2 O1 91.8(4)
O10 Ti2 O4 93.2(4)
O10 Ti2 O6 163.9(4)
O10 Ti2 O11 80.7(4)
O10 Ti2 Ti1 88.4(3)
O10 Ti2 Ti3 127.4(3)
O10 Ti2 Ti4 38.4(3)
O11 Ti2 O4 163.5(4)
O11 Ti2 O6 89.2(3)
O11 Ti2 Ti1 124.8(3)
O11 Ti2 Ti3 85.1(3)
O11 Ti2 Ti4 42.3(2)
Ti3 Ti2 Ti1 59.87(8)
Ti4 Ti2 Ti1 109.08(10)
Ti4 Ti2 Ti3 110.35(10)
O1 Ti3 O6 78.1(4)
O1 Ti3 O8 78.4(4)
O1 Ti3 O12 88.1(4)
O1 Ti3 O13 88.5(4)
O1 Ti3 Ti1 38.0(3)
O1 Ti3 Ti2 37.7(3)
O1 Ti3 Ti6 87.9(3)
O6 Ti3 O12 90.4(4)
O6 Ti3 O13 162.9(4)
O6 Ti3 Ti1 89.1(3)
O6 Ti3 Ti2 40.7(3)
O6 Ti3 Ti6 128.5(3)
O7 Ti3 O1 174.6(4)
O7 Ti3 O6 96.8(4)
O7 Ti3 O8 100.7(4)
O7 Ti3 O12 93.8(4)
O7 Ti3 O13 96.8(4)
O7 Ti3 Ti1 141.2(3)
O7 Ti3 Ti2 137.4(3)
O7 Ti3 Ti6 96.8(3)
O8 Ti3 O6 96.9(4)
O8 Ti3 O12 162.9(4)
O8 Ti3 O13 90.7(4)
O8 Ti3 Ti1 40.5(3)
O8 Ti3 Ti2 89.9(3)
O8 Ti3 Ti6 128.6(3)
O12 Ti3 Ti1 124.6(3)
O12 Ti3 Ti2 85.6(3)
O12 Ti3 Ti6 39.3(3)
O13 Ti3 O12 78.4(4)
O13 Ti3 Ti1 86.7(2)
O13 Ti3 Ti2 124.5(3)
O13 Ti3 Ti6 39.1(2)
Ti1 Ti3 Ti2 60.16(8)
Ti6 Ti3 Ti1 109.32(10)
Ti6 Ti3 Ti2 108.55(10)
O10 Ti4 Co1 40.5(3)
O10 Ti4 O11 78.2(4)
O10 Ti4 O21 140.9(4)
O10 Ti4 Ti2 37.1(3)
O10 Ti4 Ti5 107.9(3)
O11 Ti4 Co1 109.6(3)
O11 Ti4 Ti2 41.1(2)
O11 Ti4 Ti5 37.6(3)
O15 Ti4 Co1 118.4(3)
O15 Ti4 O10 107.5(4)
O15 Ti4 O11 108.7(4)
O15 Ti4 O20 107.2(5)
O15 Ti4 O21 108.6(4)
O15 Ti4 Ti2 114.5(3)
O15 Ti4 Ti5 119.0(3)
O20 Ti4 Co1 47.4(3)
O20 Ti4 O10 87.6(4)
O20 Ti4 O11 143.9(4)
O20 Ti4 O21 95.7(4)
O20 Ti4 Ti2 117.5(3)
O20 Ti4 Ti5 122.3(3)
O21 Ti4 Co1 126.1(3)
O21 Ti4 O11 76.5(4)
O21 Ti4 Ti2 111.7(3)
O21 Ti4 Ti5 39.4(3)
Ti2 Ti4 Co1 71.91(8)
Ti2 Ti4 Ti5 73.25(9)
Ti5 Ti4 Co1 120.93(10)
O11 Ti5 O12 95.0(4)
O11 Ti5 O21 80.4(4)
O11 Ti5 O22 141.1(4)
O11 Ti5 Ti4 41.6(3)
O11 Ti5 Ti6 121.1(3)
O11 Ti5 Ti10 113.6(3)
O12 Ti5 O21 140.2(4)
O12 Ti5 O22 79.4(4)
O12 Ti5 Ti4 120.5(3)
O12 Ti5 Ti6 40.9(3)
O12 Ti5 Ti10 112.9(3)
O16 Ti5 O11 109.1(4)
O16 Ti5 O12 110.6(4)
O16 Ti5 O21 108.2(4)
O16 Ti5 O22 108.9(4)
O16 Ti5 Ti4 120.1(3)
O16 Ti5 Ti6 120.8(3)
O16 Ti5 Ti10 114.1(3)
O21 Ti5 O22 80.1(4)
O21 Ti5 Ti4 39.5(2)
O21 Ti5 Ti6 109.1(3)
O21 Ti5 Ti10 39.8(3)
O22 Ti5 Ti4 109.3(3)
O22 Ti5 Ti6 38.9(3)
O22 Ti5 Ti10 40.4(2)
Ti4 Ti5 Ti10 73.13(8)
Ti6 Ti5 Ti4 117.98(10)
Ti6 Ti5 Ti10 73.30(9)
O12 Ti6 Ti3 39.9(3)
O12 Ti6 Ti5 39.3(3)
O12 Ti6 Ti7 109.0(3)
O13 Ti6 O12 79.2(4)
O13 Ti6 Ti3 39.3(2)
O13 Ti6 Ti5 109.0(3)
O13 Ti6 Ti7 39.8(3)
O17 Ti6 O12 109.9(4)
O17 Ti6 O13 107.1(4)
O17 Ti6 O22 110.9(4)
O17 Ti6 O23 108.4(4)
O17 Ti6 Ti3 114.2(3)
O17 Ti6 Ti5 121.9(3)
O17 Ti6 Ti7 118.3(3)
O22 Ti6 O12 80.1(4)
O22 Ti6 O13 141.1(4)
O22 Ti6 Ti3 113.4(3)
O22 Ti6 Ti5 41.3(3)
O22 Ti6 Ti7 121.6(3)
O23 Ti6 O12 140.2(4)
O23 Ti6 O13 79.8(4)
O23 Ti6 O22 96.0(4)
O23 Ti6 Ti3 112.4(3)
O23 Ti6 Ti5 121.5(3)
O23 Ti6 Ti7 40.6(3)
Ti5 Ti6 Ti3 73.36(9)
Ti7 Ti6 Ti3 73.11(8)
Ti7 Ti6 Ti5 118.76(10)
O13 Ti7 O23 79.6(4)
O13 Ti7 O24 140.4(4)
O13 Ti7 Ti6 41.2(3)
O13 Ti7 Ti8 120.4(3)
O13 Ti7 Ti11 113.7(3)
O14 Ti7 O13 94.6(4)
O14 Ti7 O23 141.1(4)
O14 Ti7 O24 80.8(4)
O14 Ti7 Ti6 121.0(3)
O14 Ti7 Ti8 41.3(3)
O14 Ti7 Ti11 113.3(3)
O18 Ti7 O13 110.1(4)
O18 Ti7 O14 108.5(4)
O18 Ti7 O23 109.6(4)
O18 Ti7 O24 108.7(4)
O18 Ti7 Ti6 121.0(3)
O18 Ti7 Ti8 119.8(3)
O18 Ti7 Ti11 114.8(4)
O23 Ti7 Ti6 38.9(3)
O23 Ti7 Ti8 109.8(3)
O23 Ti7 Ti11 40.9(2)
O24 Ti7 O23 80.0(4)
O24 Ti7 Ti6 109.0(3)
O24 Ti7 Ti8 40.0(3)
O24 Ti7 Ti11 39.0(3)
Ti6 Ti7 Ti8 118.43(10)
Ti6 Ti7 Ti11 73.87(8)
Ti8 Ti7 Ti11 73.15(9)
Co1 Ti8 Ti1 72.42(9)
O9 Ti8 Co1 42.8(3)
O9 Ti8 O14 78.9(4)
O9 Ti8 O24 144.1(4)
O9 Ti8 Ti1 37.3(3)
O9 Ti8 Ti7 110.2(3)
O14 Ti8 Co1 110.5(3)
O14 Ti8 Ti1 41.7(3)
O14 Ti8 Ti7 38.0(3)
O19 Ti8 Co1 119.1(4)
O19 Ti8 O9 106.1(4)
O19 Ti8 O14 108.9(4)
O19 Ti8 O24 106.6(4)
O19 Ti8 O25 110.3(5)
O19 Ti8 Ti1 115.6(4)
O19 Ti8 Ti7 117.7(4)
O24 Ti8 Co1 126.1(3)
O24 Ti8 O14 77.0(4)
O24 Ti8 Ti1 112.8(3)
O24 Ti8 Ti7 39.5(3)
O25 Ti8 Co1 44.3(3)
O25 Ti8 O9 86.9(4)
O25 Ti8 O14 140.6(4)
O25 Ti8 O24 95.2(4)
O25 Ti8 Ti1 114.2(3)
O25 Ti8 Ti7 120.4(3)
Ti7 Ti8 Co1 122.15(10)
Ti7 Ti8 Ti1 74.41(9)
O2 Ti9 Co1 92.5(3)
O2 Ti9 O27 75.5(3)
O2 Ti9 O31 75.1(3)
O2 Ti9 Ti10 37.6(2)
O2 Ti9 Ti11 37.1(2)
O20 Ti9 Co1 45.1(3)
O20 Ti9 O2 91.3(4)
O20 Ti9 O25 85.9(4)
O20 Ti9 O27 91.2(4)
O20 Ti9 O31 166.0(4)
O20 Ti9 Ti10 85.6(3)
O20 Ti9 Ti11 127.7(3)
O25 Ti9 Co1 41.0(3)
O25 Ti9 O2 88.1(4)
O25 Ti9 O27 163.2(4)
O25 Ti9 O31 90.1(4)
O25 Ti9 Ti10 124.6(3)
O25 Ti9 Ti11 84.3(3)
O26 Ti9 Co1 100.3(3)
O26 Ti9 O2 166.8(4)
O26 Ti9 O20 100.0(4)
O26 Ti9 O25 99.4(4)
O26 Ti9 O27 97.4(4)
O26 Ti9 O31 94.0(4)
O26 Ti9 Ti10 136.0(3)
O26 Ti9 Ti11 132.4(4)
O27 Ti9 Co1 134.9(3)
O27 Ti9 O31 88.8(4)
O27 Ti9 Ti10 38.7(2)
O27 Ti9 Ti11 84.4(3)
O31 Ti9 Co1 130.5(3)
O31 Ti9 Ti10 85.6(3)
O31 Ti9 Ti11 38.4(3)
Ti10 Ti9 Co1 113.13(9)
Ti11 Ti9 Co1 111.74(10)
Ti11 Ti9 Ti10 59.60(8)
O2 Ti10 O21 88.0(3)
O2 Ti10 O22 87.7(4)
O2 Ti10 O27 77.8(3)
O2 Ti10 O29 76.8(3)
O2 Ti10 Ti5 87.6(3)
O2 Ti10 Ti9 37.7(3)
O2 Ti10 Ti11 37.4(2)
O21 Ti10 O22 79.1(4)
O21 Ti10 O29 161.9(4)
O21 Ti10 Ti5 38.8(3)
O21 Ti10 Ti9 84.5(2)
O21 Ti10 Ti11 124.2(3)
O22 Ti10 Ti5 40.2(3)
O22 Ti10 Ti9 123.5(3)
O22 Ti10 Ti11 86.3(2)
O27 Ti10 O21 93.3(4)
O27 Ti10 O22 163.9(4)
O27 Ti10 O29 93.1(4)
O27 Ti10 Ti5 130.8(3)
O27 Ti10 Ti9 40.9(2)
O27 Ti10 Ti11 86.3(3)
O28 Ti10 O2 173.3(4)
O28 Ti10 O21 96.2(4)
O28 Ti10 O22 98.2(4)
O28 Ti10 O27 96.8(4)
O28 Ti10 O29 99.8(4)
O28 Ti10 Ti5 98.9(3)
O28 Ti10 Ti9 137.3(3)
O28 Ti10 Ti11 139.3(3)
O29 Ti10 O22 90.4(4)
O29 Ti10 Ti5 129.1(3)
O29 Ti10 Ti9 89.3(3)
O29 Ti10 Ti11 39.5(2)
Ti5 Ti10 Ti9 107.19(9)
Ti5 Ti10 Ti11 109.54(10)
Ti11 Ti10 Ti9 60.09(8)
O2 Ti11 O23 87.2(4)
O2 Ti11 O24 88.3(4)
O2 Ti11 O29 77.0(4)
O2 Ti11 O31 78.2(4)
O2 Ti11 Ti7 87.6(3)
O2 Ti11 Ti9 37.7(3)
O2 Ti11 Ti10 37.9(2)
O23 Ti11 Ti7 39.4(2)
O23 Ti11 Ti9 123.2(3)
O23 Ti11 Ti10 85.7(3)
O24 Ti11 O23 77.5(4)
O24 Ti11 O29 161.1(4)
O24 Ti11 O31 93.3(4)
O24 Ti11 Ti7 38.0(3)
O24 Ti11 Ti9 86.1(3)
O24 Ti11 Ti10 124.5(3)
O29 Ti11 O23 89.9(4)
O29 Ti11 Ti7 128.0(3)
O29 Ti11 Ti9 89.3(3)
O29 Ti11 Ti10 39.2(3)
O30 Ti11 O2 172.9(4)
O30 Ti11 O23 94.3(4)
O30 Ti11 O24 98.9(4)
O30 Ti11 O29 96.0(4)
O30 Ti11 O31 101.3(4)
O30 Ti11 Ti7 98.0(3)
O30 Ti11 Ti9 142.3(3)
O30 Ti11 Ti10 135.2(3)
O31 Ti11 O23 163.0(4)
O31 Ti11 O29 95.2(4)
O31 Ti11 Ti7 130.0(3)
O31 Ti11 Ti9 41.0(3)
O31 Ti11 Ti10 88.1(3)
Ti7 Ti11 Ti9 107.90(10)
Ti7 Ti11 Ti10 109.12(10)
Ti10 Ti11 Ti9 60.31(8)
C55 C54 H54 94.5
C55 C54 C56 100.3(16)
C55 C54 O32 110.7(18)
C56 C54 H54 94.5
O32 C54 H54 94.5
O32 C54 C56 147(3)
C54 C55 H55A 109.5
C54 C55 H55B 109.5
C54 C55 H55C 109.5
H55A C55 H55B 109.5
H55A C55 H55C 109.5
H55B C55 H55C 109.5
C54 C56 H56A 109.5
C54 C56 H56B 109.5
C54 C56 H56C 109.5
H56A C56 H56B 109.5
H56A C56 H56C 109.5
H56B C56 H56C 109.5
C54 O32 H32A 112.0

loop_
_geom_bond_atom_site_label_1
_geom_bond_atom_site_label_2
_geom_bond_distance
C1 H1 1.0000
C1 C2 1.496(18)
C1 C3 1.49(2)
C1 O3 1.410(16)
C2 H2A 0.9800
C2 H2B 0.9800
C2 H2C 0.9800
C3 H3A 0.9800
C3 H3B 0.9800
C3 H3C 0.9800
C4 H4 1.0000
C4 C5 1.51(2)
C4 C6 1.49(2)
C4 O4 1.441(15)
C5 H5A 0.9800
C5 H5B 0.9800
C5 H5C 0.9800
C6 H6A 0.9800
C6 H6B 0.9800
C6 H6C 0.9800
C7 H7 1.0000
C7 C8 1.503(18)
C7 C9 1.55(2)
C7 O5 1.386(18)
C8 H8A 0.9800
C8 H8B 0.9800
C8 H8C 0.9800
C9 H9A 0.9800
C9 H9B 0.9800
C9 H9C 0.9800
C10 H10 1.0000
C10 C11 1.52(2)
C10 C12 1.50(2)
C10 O6 1.446(16)
C11 H11A 0.9800
C11 H11B 0.9800
C11 H11C 0.9800
C12 H12A 0.9800
C12 H12B 0.9800
C12 H12C 0.9800
C13 H13 1.0000
C13 C15 1.34(3)
C13 C16 1.53(3)
C13 O7 1.38(2)
C14 H14 1.0000
C14 C15 1.46(2)
C14 C16 1.50(2)
C14 O7 1.431(19)
C15 H15A 0.9800
C15 H15B 0.9800
C15 H15C 0.9800
C15 H15D 0.9800
C15 H15E 0.9800
C15 H15F 0.9800
C16 H16A 0.9800
C16 H16B 0.9800
C16 H16C 0.9800
C16 H16D 0.9800
C16 H16E 0.9800
C16 H16F 0.9800
C17 H17 1.0000
C17 C18 1.56(2)
C17 C19 1.50(2)
C17 O8 1.468(16)
C18 H18A 0.9800
C18 H18B 0.9800
C18 H18C 0.9800
C19 H19A 0.9800
C19 H19B 0.9800
C19 H19C 0.9800
C20 H20 1.0000
C20 C21 1.49(2)
C20 C22 1.347(19)
C20 O15 1.399(15)
C21 H21A 0.9800
C21 H21B 0.9800
C21 H21C 0.9800
C22 H22A 0.9800
C22 H22B 0.9800
C22 H22C 0.9800
C23 H23 1.0000
C23 C24 1.49(2)
C23 C25 1.47(2)
C23 O16 1.403(14)
C24 H24A 0.9800
C24 H24B 0.9800
C24 H24C 0.9800
C25 H25A 0.9800
C25 H25B 0.9800
C25 H25C 0.9800
C26 H26 1.0000
C26 C27 1.534(19)
C26 C28 1.416(19)
C26 O17 1.476(18)
C27 H27A 0.9800
C27 H27B 0.9800
C27 H27C 0.9800
C28 H28A 0.9800
C28 H28B 0.9800
C28 H28C 0.9800
C29 H29 1.0000
C29 C30 1.37(2)
C29 C31 1.47(2)
C29 O18 1.403(16)
C30 H30A 0.9800
C30 H30B 0.9800
C30 H30C 0.9800
C31 H31A 0.9800
C31 H31B 0.9800
C31 H31C 0.9800
C32 H32 1.0000
C32 C33 1.40(2)
C32 C34 1.375(18)
C32 O19 1.389(18)
C33 H33A 0.9800
C33 H33B 0.9800
C33 H33C 0.9800
C34 H34A 0.9800
C34 H34B 0.9800
C34 H34C 0.9800
C35 H35 1.0000
C35 C37 1.59(4)
C35 C38 1.39(4)
C35 O26 1.43(3)
C36 H36 1.0000
C36 C37 1.42(3)
C36 C38 1.32(2)
C36 O26 1.46(3)
C37 H37A 0.9800
C37 H37B 0.9800
C37 H37C 0.9800
C37 H37D 0.9800
C37 H37E 0.9800
C37 H37F 0.9800
C38 H38A 0.9800
C38 H38B 0.9800
C38 H38C 0.9800
C38 H38D 0.9800
C38 H38E 0.9800
C38 H38F 0.9800
C39 H39 1.0000
C39 C40 1.51(2)
C39 C41 1.464(19)
C39 O27 1.427(15)
C40 H40A 0.9800
C40 H40B 0.9800
C40 H40C 0.9800
C41 H41A 0.9800
C41 H41B 0.9800
C41 H41C 0.9800
C42 H42 1.0000
C42 C43 1.52(2)
C42 C44 1.460(19)
C42 O28 1.431(15)
C43 H43A 0.9800
C43 H43B 0.9800
C43 H43C 0.9800
C44 H44A 0.9800
C44 H44B 0.9800
C44 H44C 0.9800
C45 H45 1.0000
C45 C46 1.55(2)
C45 C47 1.49(2)
C45 O29 1.459(16)
C46 H46A 0.9800
C46 H46B 0.9800
C46 H46C 0.9800
C47 H47A 0.9800
C47 H47B 0.9800
C47 H47C 0.9800
C48 H48 1.0000
C48 C49 1.397(19)
C48 C50 1.44(2)
C48 O30 1.44(2)
C49 H49A 0.9800
C49 H49B 0.9800
C49 H49C 0.9800
C50 H50A 0.9800
C50 H50B 0.9800
C50 H50C 0.9800
C51 H51 1.0000
C51 C52 1.531(19)
C51 C53 1.46(2)
C51 O31 1.446(15)
C52 H52A 0.9800
C52 H52B 0.9800
C52 H52C 0.9800
C53 H53A 0.9800
C53 H53B 0.9800
C53 H53C 0.9800
Cl1 Co1 2.242(4)
Co1 O9 2.049(9)
Co1 O10 2.007(10)
Co1 O20 2.246(10)
Co1 O25 2.108(9)
Co1 Ti4 3.034(3)
Co1 Ti8 2.985(3)
Co1 Ti9 3.144(3)
O1 Ti1 1.982(8)
O1 Ti2 1.972(9)
O1 Ti3 1.950(9)
O2 Ti9 1.978(9)
O2 Ti10 1.970(8)
O2 Ti11 1.950(8)
O3 Ti1 1.801(9)
O4 Ti1 2.016(9)
O4 Ti2 2.002(9)
O5 Ti2 1.806(9)
O6 Ti2 2.068(9)
O6 Ti3 1.973(9)
O7 Ti3 1.805(9)
O8 Ti1 2.060(10)
O8 Ti3 1.972(9)
O9 Ti1 1.879(9)
O9 Ti8 1.904(9)
O10 Ti2 1.873(10)
O10 Ti4 1.928(9)
O11 Ti2 1.988(9)
O11 Ti4 2.037(9)
O11 Ti5 1.874(9)
O12 Ti3 2.008(9)
O12 Ti5 1.917(9)
O12 Ti6 1.984(10)
O13 Ti3 1.989(9)
O13 Ti6 1.982(9)
O13 Ti7 1.924(9)
O14 Ti1 2.007(9)
O14 Ti7 1.867(9)
O14 Ti8 2.004(9)
O15 Ti4 1.794(10)
O16 Ti5 1.752(9)
O17 Ti6 1.766(8)
O18 Ti7 1.746(10)
O19 Ti8 1.767(10)
O20 Ti4 1.809(10)
O20 Ti9 1.926(10)
O21 Ti4 1.953(8)
O21 Ti5 1.952(9)
O21 Ti10 1.990(9)
O22 Ti5 1.997(9)
O22 Ti6 1.901(9)
O22 Ti10 2.003(9)
O23 Ti6 1.897(9)
O23 Ti7 1.965(9)
O23 Ti11 2.028(8)
O24 Ti7 1.929(9)
O24 Ti8 1.949(8)
O24 Ti11 1.971(9)
O25 Ti8 1.833(9)
O25 Ti9 1.936(9)
O26 Ti9 1.759(9)
O27 Ti9 2.079(8)
O27 Ti10 1.987(9)
O28 Ti10 1.782(9)
O29 Ti10 2.002(9)
O29 Ti11 2.015(9)
O30 Ti11 1.761(10)
O31 Ti9 2.082(10)
O31 Ti11 1.971(9)
Ti1 Ti2 3.122(3)
Ti1 Ti3 3.113(3)
Ti1 Ti8 2.997(4)
Ti2 Ti3 3.116(4)
Ti2 Ti4 3.005(3)
Ti3 Ti6 3.076(4)
Ti4 Ti5 3.015(3)
Ti5 Ti6 2.983(4)
Ti5 Ti10 3.051(3)
Ti6 Ti7 2.971(3)
Ti7 Ti8 2.982(3)
Ti7 Ti11 3.051(3)
Ti9 Ti10 3.126(3)
Ti9 Ti11 3.119(4)
Ti10 Ti11 3.104(3)
C54 H54 1.0000
C54 C55 1.42(2)
C54 C56 1.52(2)
C54 O32 1.455(16)
C55 H55A 0.9800
C55 H55B 0.9800
C55 H55C 0.9800
C56 H56A 0.9800
C56 H56B 0.9800
C56 H56C 0.9800
O32 H32A 0.8400

loop_
_geom_torsion_atom_site_label_1
_geom_torsion_atom_site_label_2
_geom_torsion_atom_site_label_3
_geom_torsion_atom_site_label_4
_geom_torsion
C1 O3 Ti1 O1 166.7(18)
C1 O3 Ti1 O4 -117.4(15)
C1 O3 Ti1 O8 147.5(15)
C1 O3 Ti1 O9 -21.0(16)
C1 O3 Ti1 O14 59.2(15)
C1 O3 Ti1 Ti2 -121.8(14)
C1 O3 Ti1 Ti3 147.5(14)
C1 O3 Ti1 Ti8 17.3(16)
C2 C1 O3 Ti1 146.3(12)
C3 C1 O3 Ti1 -90.3(18)
C5 C4 O4 Ti1 -66.9(16)
C5 C4 O4 Ti2 124.2(12)
C6 C4 O4 Ti1 59.8(17)
C6 C4 O4 Ti2 -109.1(13)
C7 O5 Ti2 O1 159.8(19)
C7 O5 Ti2 O4 104.2(17)
C7 O5 Ti2 O6 -161.9(17)
C7 O5 Ti2 O10 9.9(18)
C7 O5 Ti2 O11 -71.8(18)
C7 O5 Ti2 Ti1 106.0(17)
C7 O5 Ti2 Ti3 -163.7(15)
C7 O5 Ti2 Ti4 -28.9(18)
C8 C7 O5 Ti2 -147.2(13)
C9 C7 O5 Ti2 92.5(19)
C11 C10 O6 Ti2 60.0(17)
C11 C10 O6 Ti3 -107.3(13)
C12 C10 O6 Ti2 -64.2(16)
C12 C10 O6 Ti3 128.4(11)
C13 O7 Ti3 O6 48(4)
C13 O7 Ti3 O8 147(4)
C13 O7 Ti3 O12 -43(4)
C13 O7 Ti3 O13 -121(4)
C13 O7 Ti3 Ti1 145(4)
C13 O7 Ti3 Ti2 45(4)
C13 O7 Ti3 Ti6 -82(4)
C14 O7 Ti3 O6 130(2)
C14 O7 Ti3 O8 -132(2)
C14 O7 Ti3 O12 39(2)
C14 O7 Ti3 O13 -40(2)
C14 O7 Ti3 Ti1 -133(2)
C14 O7 Ti3 Ti2 127(2)
C14 O7 Ti3 Ti6 0(2)
C15 C13 C16 C14 -71(3)
C15 C13 O7 C14 73(3)
C15 C13 O7 Ti3 -177(3)
C15 C14 C16 C13 55(3)
C15 C14 O7 C13 -54(2)
C15 C14 O7 Ti3 158.5(15)
C16 C13 C15 C14 66(2)
C16 C13 O7 C14 -67(2)
C16 C13 O7 Ti3 42(5)
C16 C14 C15 C13 -62(3)
C16 C14 O7 C13 68(3)
C16 C14 O7 Ti3 -79(3)
C18 C17 O8 Ti1 129.8(11)
C18 C17 O8 Ti3 -60.7(17)
C19 C17 O8 Ti1 -106.3(14)
C19 C17 O8 Ti3 63.2(18)
C20 O15 Ti4 Co1 29.1(19)
C20 O15 Ti4 O10 71.7(18)
C20 O15 Ti4 O11 154.9(17)
C20 O15 Ti4 O20 -21.2(19)
C20 O15 Ti4 O21 -123.5(17)
C20 O15 Ti4 Ti2 110.9(17)
C20 O15 Ti4 Ti5 -165.4(17)
C21 C20 O15 Ti4 -166.7(13)
C22 C20 O15 Ti4 -20(3)
C23 O16 Ti5 O11 37(2)
C23 O16 Ti5 O12 140(2)
C23 O16 Ti5 O21 -49(2)
C23 O16 Ti5 O22 -134(2)
C23 O16 Ti5 Ti4 -7(2)
C23 O16 Ti5 Ti6 -175(2)
C23 O16 Ti5 Ti10 -91(2)
C24 C23 O16 Ti5 -145(2)
C25 C23 O16 Ti5 -23(3)
C26 O17 Ti6 O12 -136(2)
C26 O17 Ti6 O13 -51(2)
C26 O17 Ti6 O22 138(2)
C26 O17 Ti6 O23 33(2)
C26 O17 Ti6 Ti3 -93(2)
C26 O17 Ti6 Ti5 -177.6(19)
C26 O17 Ti6 Ti7 -10(2)
C27 C26 O17 Ti6 33(3)
C28 C26 O17 Ti6 165.4(15)
C29 O18 Ti7 O13 -123(2)
C29 O18 Ti7 O14 -21(2)
C29 O18 Ti7 O23 151(2)
C29 O18 Ti7 O24 66(2)
C29 O18 Ti7 Ti6 -167(2)
C29 O18 Ti7 Ti8 23(2)
C29 O18 Ti7 Ti11 107(2)
C30 C29 O18 Ti7 -57(3)
C31 C29 O18 Ti7 159.7(16)
C32 O19 Ti8 Co1 -7(2)
C32 O19 Ti8 O9 -51(2)
C32 O19 Ti8 O14 -135(2)
C32 O19 Ti8 O24 144(2)
C32 O19 Ti8 O25 42(2)
C32 O19 Ti8 Ti1 -90(2)
C32 O19 Ti8 Ti7 -175(2)
C33 C32 O19 Ti8 7(4)
C34 C32 O19 Ti8 -146.7(18)
C35 O26 Ti9 Co1 40(7)
C35 O26 Ti9 O2 -125(7)
C35 O26 Ti9 O20 86(7)
C35 O26 Ti9 O25 -1(7)
C35 O26 Ti9 O27 179(100)
C35 O26 Ti9 O31 -92(7)
C35 O26 Ti9 Ti10 -180(100)
C35 O26 Ti9 Ti11 -92(7)
C36 O26 Ti9 Co1 6(2)
C36 O26 Ti9 O2 -160(2)
C36 O26 Ti9 O20 52(2)
C36 O26 Ti9 O25 -36(2)
C36 O26 Ti9 O27 144(2)
C36 O26 Ti9 O31 -126(2)
C36 O26 Ti9 Ti10 146(2)
C36 O26 Ti9 Ti11 -126(2)
C37 C35 C38 C36 -48(4)
C37 C35 O26 C36 58(4)
C37 C35 O26 Ti9 9(8)
C37 C36 C38 C35 88(6)
C37 C36 O26 C35 -87(5)
C37 C36 O26 Ti9 75(4)
C38 C35 C37 C36 52(4)
C38 C35 O26 C36 -63(4)
C38 C35 O26 Ti9 -113(6)
C38 C36 C37 C35 -83(6)
C38 C36 O26 C35 74(4)
C38 C36 O26 Ti9 -123(2)
C40 C39 O27 Ti9 -61.0(16)
C40 C39 O27 Ti10 102.5(13)
C41 C39 O27 Ti9 66.0(17)
C41 C39 O27 Ti10 -130.5(11)
C42 O28 Ti10 O21 -12(3)
C42 O28 Ti10 O22 68(3)
C42 O28 Ti10 O27 -106(3)
C42 O28 Ti10 O29 159(3)
C42 O28 Ti10 Ti5 27(3)
C42 O28 Ti10 Ti9 -101(3)
C42 O28 Ti10 Ti11 162(3)
C43 C42 O28 Ti10 40(4)
C44 C42 O28 Ti10 -83(3)
C46 C45 O29 Ti10 -59.0(16)
C46 C45 O29 Ti11 109.0(13)
C47 C45 O29 Ti10 66.3(15)
C47 C45 O29 Ti11 -125.8(11)
C48 O30 Ti11 O23 -35(3)
C48 O30 Ti11 O24 43(3)
C48 O30 Ti11 O29 -125(3)
C48 O30 Ti11 O31 138(3)
C48 O30 Ti11 Ti7 5(3)
C48 O30 Ti11 Ti9 138(3)
C48 O30 Ti11 Ti10 -123(3)
C49 C48 O30 Ti11 -171(2)
C50 C48 O30 Ti11 58(3)
C52 C51 O31 Ti9 -128.3(11)
C52 C51 O31 Ti11 70.5(16)
C53 C51 O31 Ti9 103.2(14)
C53 C51 O31 Ti11 -57.9(16)
Co1 O9 Ti1 O1 32.0(6)
Co1 O9 Ti1 O3 -146.4(6)
Co1 O9 Ti1 O4 -44.4(6)
Co1 O9 Ti1 O8 80.9(16)
Co1 O9 Ti1 O14 117.6(6)
Co1 O9 Ti1 Ti2 -5.7(5)
Co1 O9 Ti1 Ti3 44.8(7)
Co1 O9 Ti1 Ti8 112.9(7)
Co1 O10 Ti2 O1 -33.3(7)
Co1 O10 Ti2 O4 43.4(7)
Co1 O10 Ti2 O5 141.1(7)
Co1 O10 Ti2 O6 -69.6(16)
Co1 O10 Ti2 O11 -121.2(7)
Co1 O10 Ti2 Ti1 4.5(6)
Co1 O10 Ti2 Ti3 -44.7(8)
Co1 O10 Ti2 Ti4 -119.6(9)
Co1 O20 Ti4 O10 5.5(4)
Co1 O20 Ti4 O11 -60.6(8)
Co1 O20 Ti4 O15 113.1(4)
Co1 O20 Ti4 O21 -135.5(4)
Co1 O20 Ti4 Ti2 -17.4(5)
Co1 O20 Ti4 Ti5 -104.2(3)
Co1 O25 Ti8 O9 -5.3(4)
Co1 O25 Ti8 O14 63.0(7)
Co1 O25 Ti8 O19 -111.3(5)
Co1 O25 Ti8 O24 138.8(4)
Co1 O25 Ti8 Ti1 20.9(4)
Co1 O25 Ti8 Ti7 106.4(3)
O7 C13_b C15 C14_a -70(2)
O7 C13 C16 C14 70(2)
O7 C14 C15 C13 57(2)
O7 C14 C16 C13 -64(2)
O26 C35 C37 C36 -70(5)
O26 C35 C38 C36 69(5)
O26 C36 C37 C35 75(5)
O26 C36 C38 C35 -70(5)
Ti1 O14 Ti7 O13 -20.1(8)
Ti1 O14 Ti7 O18 -133.0(7)
Ti1 O14 Ti7 O23 59.0(10)
Ti1 O14 Ti7 O24 120.2(8)
Ti1 O14 Ti7 Ti6 13.5(9)
Ti1 O14 Ti7 Ti8 112.6(9)
Ti1 O14 Ti7 Ti11 98.1(7)
Ti2 O11 Ti5 O12 20.0(7)
Ti2 O11 Ti5 O16 133.8(6)
Ti2 O11 Ti5 O21 -120.1(7)
Ti2 O11 Ti5 O22 -59.2(10)
Ti2 O11 Ti5 Ti4 -112.0(8)
Ti2 O11 Ti5 Ti6 -13.6(8)
Ti2 O11 Ti5 Ti10 -97.6(6)
Ti4 O10 Ti2 O1 86.3(5)
Ti4 O10 Ti2 O4 163.0(5)
Ti4 O10 Ti2 O5 -99.3(5)
Ti4 O10 Ti2 O6 50.0(16)
Ti4 O10 Ti2 O11 -1.6(4)
Ti4 O10 Ti2 Ti1 124.1(4)
Ti4 O10 Ti2 Ti3 74.9(5)
Ti4 O11 Ti5 O12 132.0(4)
Ti4 O11 Ti5 O16 -114.2(4)
Ti4 O11 Ti5 O21 -8.2(4)
Ti4 O11 Ti5 O22 52.8(7)
Ti4 O11 Ti5 Ti6 98.4(3)
Ti4 O11 Ti5 Ti10 14.3(4)
Ti7 O23 Ti6 O12 51.7(7)
Ti7 O23 Ti6 O13 -7.4(3)
Ti7 O23 Ti6 O17 -112.2(4)
Ti7 O23 Ti6 O22 133.4(4)
Ti7 O23 Ti6 Ti3 15.0(4)
Ti7 O23 Ti6 Ti5 98.7(3)
Ti8 O9 Ti1 O1 -81.0(4)
Ti8 O9 Ti1 O3 100.6(5)
Ti8 O9 Ti1 O4 -157.4(4)
Ti8 O9 Ti1 O8 -32.0(16)
Ti8 O9 Ti1 O14 4.6(4)
Ti8 O9 Ti1 Ti2 -118.6(3)
Ti8 O9 Ti1 Ti3 -68.1(5)
Ti8 O14 Ti7 O13 -132.7(4)
Ti8 O14 Ti7 O18 114.3(5)
Ti8 O14 Ti7 O23 -53.6(7)
Ti8 O14 Ti7 O24 7.6(4)
Ti8 O14 Ti7 Ti6 -99.1(3)
Ti8 O14 Ti7 Ti11 -14.5(4)
Ti9 O20 Ti4 Co1 108.0(9)
Ti9 O20 Ti4 O10 113.5(8)
Ti9 O20 Ti4 O11 47.4(12)
Ti9 O20 Ti4 O15 -139.0(8)
Ti9 O20 Ti4 O21 -27.5(9)
Ti9 O20 Ti4 Ti2 90.5(8)
Ti9 O20 Ti4 Ti5 3.8(10)
Ti9 O25 Ti8 Co1 -119.0(9)
Ti9 O25 Ti8 O9 -124.3(8)
Ti9 O25 Ti8 O14 -56.1(11)
Ti9 O25 Ti8 O19 129.6(8)
Ti9 O25 Ti8 O24 19.7(8)
Ti9 O25 Ti8 Ti1 -98.1(8)
Ti9 O25 Ti8 Ti7 -12.6(9)
Ti11 O23 Ti6 O12 -63.2(9)
Ti11 O23 Ti6 O13 -122.3(7)
Ti11 O23 Ti6 O17 132.9(6)
Ti11 O23 Ti6 O22 18.6(7)
Ti11 O23 Ti6 Ti3 -99.9(6)
Ti11 O23 Ti6 Ti5 -16.2(7)
Ti11 O23 Ti6 Ti7 -114.9(7)
